data_4112061
loop_
_publ_author_name
'Simin Liu'
'Christian Ruspic'
'Pritam Mukhopadhyay'
'Sriparna Chakrabarti'
'Peter Y. Zavalij'
'Lyle Isaacs'

_publ_section_title
;
 The Cucurbit[n]uril Family: Prime Components for Self-Sorting Systems
;
_journal_name_full 'Journal of the American Chemical Society'
_journal_page_first 15959
_journal_page_last 15967
_journal_paper_doi 10.1021/ja055013x
_journal_volume 127
_journal_year 2005
_chemical_absolute_configuration unk
_chemical_formula_moiety '(C48 H48 N32 O16), (C17 H21 N7 O), I2.4, (H2 O)13.2, (H3 O)0.4'
_chemical_formula_sum 'C65 H96.54 I2.41 N39 O30.56'
_chemical_formula_weight 2219.18
_chemical_name_common 'CB8 diammonium diodide hydrate'
_chemical_name_systematic
;
CB8 diammonium diodide hydrate

;
_space_group_IT_number 33
_symmetry_cell_setting orthorhombic
_symmetry_space_group_name_Hall 'P 2c -2n'
_symmetry_space_group_name_H-M 'P n a 21'
_atom_sites_solution_hydrogens geom
_atom_sites_solution_primary direct
_atom_sites_solution_secondary difmap
_audit_creation_method 'SHELXL-97 & ZCIF'
_cell_angle_alpha 90.00
_cell_angle_beta 90.00
_cell_angle_gamma 90.00
_cell_formula_units_Z 4
_cell_length_a 12.5160(12)
_cell_length_b 27.964(3)
_cell_length_c 25.423(2)
_cell_measurement_reflns_used 7246
_cell_measurement_temperature 193(2)
_cell_measurement_theta_max 24.0
_cell_measurement_theta_min 2.3
_cell_volume 8898.0(15)
_computing_cell_refinement 'SAINT (Bruker, 1999)'
_computing_data_collection 'SMART (Bruker, 1999)'
_computing_data_reduction SAINT
_computing_molecular_graphics 'Platon (Spek, 1990)'
_computing_publication_material SHELXL-97
_computing_structure_refinement 'SHELXL-97 (Sheldrick, 1997)'
_computing_structure_solution 'SHELXS-97 (Sheldrick, 1990)'
_diffrn_ambient_temperature 193(2)
_diffrn_detector 'CCD area detector'
_diffrn_detector_area_resol_mean 8.33
_diffrn_detector_type 'Bruker Smart1000'
_diffrn_measured_fraction_theta_full 0.999
_diffrn_measured_fraction_theta_max 0.999
_diffrn_measurement_details NFRAMES=606,606,606,50
_diffrn_measurement_device_type 'three-circle diffractometer'
_diffrn_measurement_method '\w scans'
_diffrn_measurement_specimen_support 'glass capillary'
_diffrn_orient_matrix_type standard
_diffrn_orient_matrix_UB_11 0.0153263
_diffrn_orient_matrix_UB_12 0.0303912
_diffrn_orient_matrix_UB_13 -0.0192796
_diffrn_orient_matrix_UB_21 -0.0781638
_diffrn_orient_matrix_UB_22 0.0044698
_diffrn_orient_matrix_UB_23 -0.0064807
_diffrn_orient_matrix_UB_31 -0.0062566
_diffrn_orient_matrix_UB_32 0.0183080
_diffrn_orient_matrix_UB_33 0.0336667
_diffrn_radiation_monochromator graphite
_diffrn_radiation_source 'fine-focus sealed tube'
_diffrn_radiation_type MoK\a
_diffrn_radiation_wavelength 0.71073
_diffrn_reflns_av_R_equivalents 0.0000
_diffrn_reflns_av_sigmaI/netI 0.0536
_diffrn_reflns_limit_h_max 14
_diffrn_reflns_limit_h_min 0
_diffrn_reflns_limit_k_max 33
_diffrn_reflns_limit_k_min 0
_diffrn_reflns_limit_l_max 30
_diffrn_reflns_limit_l_min -30
_diffrn_reflns_number 42731
_diffrn_reflns_theta_full 25.00
_diffrn_reflns_theta_max 25.00
_diffrn_reflns_theta_min 1.78
_diffrn_source_current 40
_diffrn_source_voltage 50
_diffrn_standards_decay_% 0.16
_exptl_absorpt_coefficient_mu 0.953
_exptl_absorpt_correction_T_max 0.860
_exptl_absorpt_correction_T_min 0.702
_exptl_absorpt_correction_type multi-scan
_exptl_absorpt_process_details 'SADABS (Sheldrick, 1996)'
_exptl_crystal_colour colorless
_exptl_crystal_density_diffrn 1.657
_exptl_crystal_density_meas 0
_exptl_crystal_density_method not_measured
_exptl_crystal_description pyramid
_exptl_crystal_F_000 4527
_exptl_crystal_id Isaacs
_exptl_crystal_size_max 0.280
_exptl_crystal_size_mid 0.260
_exptl_crystal_size_min 0.185
_refine_diff_density_max 0.461
_refine_diff_density_min -0.403
_refine_diff_density_rms 0.072
_refine_ls_abs_structure_details '(Flack, 1983)'
_refine_ls_abs_structure_Flack 0.33(2)
_refine_ls_extinction_method none
_refine_ls_goodness_of_fit_ref 1.000
_refine_ls_hydrogen_treatment constr
_refine_ls_matrix_type full
_refine_ls_number_parameters 1138
_refine_ls_number_reflns 43080
_refine_ls_number_restraints 2340
_refine_ls_restrained_S_all 1.022
_refine_ls_R_factor_all 0.0900
_refine_ls_R_factor_gt 0.0638
_refine_ls_shift/su_max 0.009
_refine_ls_shift/su_mean 0.001
_refine_ls_structure_factor_coef Fsqd
_refine_ls_weighting_details 'w=1/[\s^2^(Fo^2^)+(0.04P)^2^+18.15P], P=(max(Fo^2^,0)+2Fc^2^)/3'
_refine_ls_weighting_scheme calc
_refine_ls_wR_factor_gt 0.1380
_refine_ls_wR_factor_ref 0.1481
_reflns_Friedel_coverage 4.363
_reflns_number_gt 30509
_reflns_number_total 43080
_reflns_threshold_expression >2sigma(I)
_cod_data_source_file ja055013xsi20050725_042759.cif
_cod_data_source_block 1214
_cod_original_cell_volume 8898.2(14)
_cod_database_code 4112061
_diffrn_measurement_total_frames-ccd 1868
_diffrn_measurement_frame_width-ccd 0.3
_diffrn_detector_distance-ccd 4.990
_diffrn_measurement_frame_time-ccd 23
_diffrn_measurement_total_time-ccd 15.6
_diffrn_measurement_frame_size-ccd 512

loop_
_symmetry_equiv_pos_as_xyz
'x, y, z'
'-x, -y, z+1/2'
'x+1/2, -y+1/2, z'
'-x+1/2, y+1/2, z+1/2'

loop_
_atom_site_label
_atom_site_type_symbol
_atom_site_fract_x
_atom_site_fract_y
_atom_site_fract_z
_atom_site_U_iso_or_equiv
_atom_site_adp_type
_atom_site_occupancy
_atom_site_symmetry_multiplicity
_atom_site_calc_flag
_atom_site_refinement_flags
_atom_site_disorder_group
I1 I 0.19795(6) 0.68290(3) 0.79008(3) 0.0951(3) Uani 0.6218(10) 1 d P .
I2 I 0.20841(9) 0.81895(4) 0.70487(4) 0.1079(4) Uani 0.4816(13) 1 d P .
I3 I -0.00560(4) 0.75113(3) 0.24994(5) 0.06531(16) Uani 0.6306(7) 1 d P .
I4 I -0.06319(8) 0.74956(5) 0.25099(8) 0.0584(3) Uani 0.3257(7) 1 d P .
N1_1 N 0.1716(2) 0.70336(12) 0.38676(13) 0.0464(5) Uani 1 1 d DU .
C1_1 C 0.2519(3) 0.70468(14) 0.34572(15) 0.0449(6) Uani 1 1 d DU .
H1_1 H 0.2604 0.7372 0.3299 0.054 Uiso 1 1 calc R .
N2_1 N 0.3539(2) 0.68241(11) 0.35891(13) 0.0408(5) Uani 1 1 d DU .
C3_1 C 0.0880(3) 0.67338(14) 0.37992(14) 0.0445(6) Uani 1 1 d DU .
O3_1 O 0.0094(2) 0.66795(11) 0.40719(13) 0.0534(4) Uani 1 1 d DU .
C4_1 C 0.3780(2) 0.64582(13) 0.32650(14) 0.0377(6) Uani 1 1 d DU .
O4_1 O 0.4630(2) 0.62433(10) 0.32854(12) 0.0470(4) Uani 1 1 d DU .
N5_1 N 0.1140(2) 0.64990(12) 0.33516(12) 0.0436(5) Uani 1 1 d DU .
C6_1 C 0.2076(3) 0.66751(13) 0.30614(16) 0.0445(6) Uani 1 1 d DU .
H6_1 H 0.1878 0.6823 0.2717 0.053 Uiso 1 1 calc R .
N7_1 N 0.2875(2) 0.63163(12) 0.30077(14) 0.0468(5) Uani 1 1 d DU .
C8_1 C 0.0317(3) 0.62289(15) 0.30966(18) 0.0438(6) Uani 1 1 d U .
H8A_1 H -0.0350 0.6275 0.3300 0.053 Uiso 1 1 calc R .
H8B_1 H 0.0200 0.6372 0.2745 0.053 Uiso 1 1 calc R .
C9_1 C 0.2881(3) 0.59568(15) 0.25959(18) 0.0462(6) Uani 1 1 d U .
H9A_1 H 0.2571 0.6094 0.2271 0.055 Uiso 1 1 calc R .
H9B_1 H 0.3627 0.5863 0.2519 0.055 Uiso 1 1 calc R .
N1_2 N 0.0458(2) 0.57363(11) 0.30261(12) 0.0385(4) Uani 1 1 d DU .
C1_2 C 0.1135(2) 0.55067(12) 0.26396(15) 0.0392(5) Uani 1 1 d DU .
H1_2 H 0.0959 0.5617 0.2276 0.047 Uiso 1 1 calc R .
N2_2 N 0.2288(2) 0.55462(11) 0.27442(13) 0.0394(4) Uani 1 1 d DU .
C3_2 C -0.0144(3) 0.54050(12) 0.32840(14) 0.0400(5) Uani 1 1 d DU .
O3_2 O -0.0849(2) 0.54737(12) 0.36102(12) 0.0561(4) Uani 1 1 d DU .
C4_2 C 0.2748(2) 0.51096(12) 0.28355(17) 0.0432(6) Uani 1 1 d DU .
O4_2 O 0.3720(2) 0.50376(11) 0.28864(14) 0.0559(4) Uani 1 1 d DU .
N5_2 N 0.0210(2) 0.49646(11) 0.31388(12) 0.0388(4) Uani 1 1 d DU .
C6_2 C 0.0960(3) 0.49561(12) 0.26981(14) 0.0377(5) Uani 1 1 d DU .
H6_2 H 0.0659 0.4803 0.2375 0.045 Uiso 1 1 calc R .
N7_2 N 0.1979(2) 0.47553(11) 0.28583(14) 0.0396(5) Uani 1 1 d DU .
C8_2 C -0.0510(3) 0.45335(15) 0.32170(18) 0.0459(6) Uani 1 1 d U .
H8A_2 H -0.1126 0.4631 0.3437 0.055 Uiso 1 1 calc R .
H8B_2 H -0.0794 0.4435 0.2870 0.055 Uiso 1 1 calc R .
C9_2 C 0.2220(3) 0.42697(16) 0.27842(17) 0.0466(6) Uani 1 1 d U .
H9A_2 H 0.1942 0.4169 0.2437 0.056 Uiso 1 1 calc R .
H9B_2 H 0.3006 0.4232 0.2776 0.056 Uiso 1 1 calc R .
N1_3 N -0.0029(2) 0.41418(12) 0.34495(12) 0.0436(5) Uani 1 1 d DU .
C1_3 C 0.0698(3) 0.38317(13) 0.31643(15) 0.0432(6) Uani 1 1 d DU .
H1_3 H 0.0436 0.3767 0.2800 0.052 Uiso 1 1 calc R .
N2_3 N 0.1808(2) 0.39662(12) 0.31651(14) 0.0426(5) Uani 1 1 d DU .
C3_3 C -0.0432(3) 0.39378(13) 0.38992(14) 0.0451(6) Uani 1 1 d DU .
O3_3 O -0.1149(2) 0.40898(12) 0.41850(12) 0.0560(5) Uani 1 1 d DU .
C4_3 C 0.2451(3) 0.36370(13) 0.34088(17) 0.0482(6) Uani 1 1 d DU .
O4_3 O 0.3420(2) 0.36491(12) 0.34411(14) 0.0593(5) Uani 1 1 d DU .
N5_3 N 0.0027(2) 0.34928(12) 0.39412(14) 0.0478(5) Uani 1 1 d DU .
C6_3 C 0.0707(3) 0.33783(14) 0.34959(15) 0.0464(6) Uani 1 1 d DU .
H6_3 H 0.0415 0.3101 0.3293 0.056 Uiso 1 1 calc R .
N7_3 N 0.1817(2) 0.32994(12) 0.36358(14) 0.0462(5) Uani 1 1 d DU .
C8_3 C -0.0398(3) 0.31284(18) 0.42764(19) 0.0531(7) Uani 1 1 d U .
H8A_3 H -0.0520 0.2835 0.4067 0.064 Uiso 1 1 calc R .
H8B_3 H -0.1096 0.3235 0.4417 0.064 Uiso 1 1 calc R .
C9_3 C 0.2219(4) 0.28500(16) 0.38430(18) 0.0491(6) Uani 1 1 d U .
H9A_3 H 0.2987 0.2816 0.3757 0.059 Uiso 1 1 calc R .
H9B_3 H 0.1830 0.2580 0.3680 0.059 Uiso 1 1 calc R .
N1_4 N 0.0333(3) 0.30144(12) 0.47264(13) 0.0484(5) Uani 1 1 d DU .
C1_4 C 0.1134(3) 0.26440(14) 0.46982(14) 0.0436(6) Uani 1 1 d DU .
H1_4 H 0.0865 0.2345 0.4528 0.052 Uiso 1 1 calc R .
N2_4 N 0.2069(2) 0.28378(13) 0.44381(13) 0.0448(5) Uani 1 1 d DU .
C3_4 C 0.0111(3) 0.31316(13) 0.52362(14) 0.0421(6) Uani 1 1 d DU .
O3_4 O -0.0581(2) 0.34101(10) 0.53955(13) 0.0522(4) Uani 1 1 d DU .
C4_4 C 0.2936(2) 0.28350(15) 0.47706(14) 0.0435(6) Uani 1 1 d DU .
O4_4 O 0.3852(2) 0.29472(12) 0.46457(13) 0.0578(5) Uani 1 1 d DU .
N5_4 N 0.0784(2) 0.28773(12) 0.55520(13) 0.0438(5) Uani 1 1 d DU .
C6_4 C 0.1501(3) 0.25652(14) 0.52655(14) 0.0437(6) Uani 1 1 d DU .
H6_4 H 0.1440 0.2224 0.5378 0.052 Uiso 1 1 calc R .
N7_4 N 0.2591(2) 0.27356(12) 0.52700(13) 0.0429(5) Uani 1 1 d DU .
C8_4 C 0.0610(3) 0.28893(17) 0.60795(16) 0.0437(6) Uani 1 1 d U .
H8A_4 H 0.0556 0.2559 0.6216 0.052 Uiso 1 1 calc R .
H8B_4 H -0.0074 0.3054 0.6152 0.052 Uiso 1 1 calc R .
C9_4 C 0.3297(3) 0.26559(16) 0.56891(18) 0.0463(7) Uani 1 1 d U .
H9A_4 H 0.3143 0.2335 0.5835 0.056 Uiso 1 1 calc R .
H9B_4 H 0.4031 0.2646 0.5545 0.056 Uiso 1 1 calc R .
N1_5 N 0.1490(2) 0.31424(11) 0.63518(14) 0.0408(5) Uani 1 1 d DU .
C1_5 C 0.2528(3) 0.29664(15) 0.65127(15) 0.0449(6) Uani 1 1 d DU .
H1_5 H 0.2468 0.2641 0.6673 0.054 Uiso 1 1 calc R .
N2_5 N 0.3288(2) 0.29665(12) 0.60844(14) 0.0464(5) Uani 1 1 d DU .
C3_5 C 0.1208(2) 0.35479(13) 0.66289(14) 0.0377(6) Uani 1 1 d DU .
O3_5 O 0.0357(2) 0.37608(11) 0.66450(13) 0.0470(4) Uani 1 1 d DU .
C4_5 C 0.4106(3) 0.32700(14) 0.62164(15) 0.0445(6) Uani 1 1 d DU .
O4_5 O 0.4914(2) 0.33148(12) 0.59475(13) 0.0534(4) Uani 1 1 d DU .
N5_5 N 0.2056(2) 0.36490(13) 0.69581(15) 0.0468(5) Uani 1 1 d DU .
C6_5 C 0.2969(3) 0.33301(14) 0.69149(17) 0.0445(6) Uani 1 1 d DU .
H6_5 H 0.3121 0.3171 0.7259 0.053 Uiso 1 1 calc R .
N7_5 N 0.3941(2) 0.35123(13) 0.66816(13) 0.0436(5) Uani 1 1 d DU .
C8_5 C 0.2027(3) 0.40304(16) 0.73412(19) 0.0462(6) Uani 1 1 d U .
H8A_5 H 0.2265 0.3901 0.7684 0.055 Uiso 1 1 calc R .
H8B_5 H 0.1277 0.4136 0.7383 0.055 Uiso 1 1 calc R .
C9_5 C 0.4755(3) 0.37571(15) 0.69805(19) 0.0438(6) Uani 1 1 d U .
H9A_5 H 0.5465 0.3699 0.6821 0.053 Uiso 1 1 calc R .
H9B_5 H 0.4767 0.3634 0.7346 0.053 Uiso 1 1 calc R .
N1_6 N 0.2684(2) 0.44505(11) 0.72160(14) 0.0394(4) Uani 1 1 d DU .
C1_6 C 0.3795(3) 0.44857(13) 0.73617(15) 0.0392(5) Uani 1 1 d DU .
H1_6 H 0.3936 0.4370 0.7727 0.047 Uiso 1 1 calc R .
N2_6 N 0.4516(2) 0.42839(11) 0.69821(13) 0.0385(4) Uani 1 1 d DU .
C3_6 C 0.2219(2) 0.48899(13) 0.71627(18) 0.0432(6) Uani 1 1 d DU .
O3_6 O 0.1274(2) 0.49595(12) 0.71036(14) 0.0559(4) Uani 1 1 d DU .
C4_6 C 0.5102(3) 0.46154(12) 0.67132(15) 0.0400(5) Uani 1 1 d DU .
O4_6 O 0.5786(2) 0.45040(12) 0.63968(13) 0.0561(4) Uani 1 1 d DU .
N5_6 N 0.3026(2) 0.52229(12) 0.71902(14) 0.0396(5) Uani 1 1 d DU .
C6_6 C 0.4054(3) 0.50145(13) 0.72898(15) 0.0377(5) Uani 1 1 d DU .
H6_6 H 0.4348 0.5146 0.7626 0.045 Uiso 1 1 calc R .
N7_6 N 0.4841(3) 0.50663(11) 0.68792(13) 0.0388(4) Uani 1 1 d DU .
C8_6 C 0.2775(4) 0.57333(17) 0.72780(19) 0.0466(6) Uani 1 1 d U .
H8A_6 H 0.3082 0.5836 0.7618 0.056 Uiso 1 1 calc R .
H8B_6 H 0.1990 0.5774 0.7298 0.056 Uiso 1 1 calc R .
C9_6 C 0.5503(4) 0.54551(16) 0.68210(19) 0.0459(6) Uani 1 1 d U .
H9A_6 H 0.6146 0.5359 0.6620 0.055 Uiso 1 1 calc R .
H9B_6 H 0.5739 0.5566 0.7172 0.055 Uiso 1 1 calc R .
N1_7 N 0.3208(2) 0.60442(12) 0.68460(15) 0.0426(5) Uani 1 1 d DU .
C1_7 C 0.4319(3) 0.62006(13) 0.68300(16) 0.0432(6) Uani 1 1 d DU .
H1_7 H 0.4611 0.6267 0.7189 0.052 Uiso 1 1 calc R .
N2_7 N 0.4961(2) 0.58549(12) 0.65431(13) 0.0436(5) Uani 1 1 d DU .
C3_7 C 0.2551(3) 0.63659(14) 0.65903(17) 0.0482(6) Uani 1 1 d DU .
O3_7 O 0.1579(2) 0.63559(12) 0.65810(14) 0.0593(5) Uani 1 1 d DU .
C4_7 C 0.5434(3) 0.60805(13) 0.61252(15) 0.0451(6) Uani 1 1 d DU .
O4_7 O 0.6045(2) 0.58748(12) 0.58293(13) 0.0560(5) Uani 1 1 d DU .
N5_7 N 0.3194(2) 0.66928(12) 0.63432(15) 0.0462(5) Uani 1 1 d DU .
C6_7 C 0.4314(3) 0.66513(14) 0.64761(15) 0.0464(6) Uani 1 1 d DU .
H6_7 H 0.4587 0.6940 0.6665 0.056 Uiso 1 1 calc R .
N7_7 N 0.4982(3) 0.65200(13) 0.60418(14) 0.0478(5) Uani 1 1 d DU .
C8_7 C 0.2724(4) 0.71304(17) 0.61053(19) 0.0491(6) Uani 1 1 d U .
H8A_7 H 0.1946 0.7128 0.6175 0.059 Uiso 1 1 calc R .
H8B_7 H 0.3026 0.7412 0.6289 0.059 Uiso 1 1 calc R .
C9_7 C 0.5422(4) 0.68708(19) 0.5682(2) 0.0531(7) Uani 1 1 d U .
H9A_7 H 0.5601 0.7165 0.5880 0.064 Uiso 1 1 calc R .
H9B_7 H 0.6091 0.6744 0.5528 0.064 Uiso 1 1 calc R .
N1_8 N 0.2871(2) 0.71931(14) 0.55791(14) 0.0448(5) Uani 1 1 d DU .
C1_8 C 0.3864(3) 0.73317(14) 0.53365(15) 0.0436(6) Uani 1 1 d DU .
H1_8 H 0.4144 0.7632 0.5499 0.052 Uiso 1 1 calc R .
N2_8 N 0.4710(3) 0.69868(13) 0.52733(13) 0.0484(5) Uani 1 1 d DU .
C3_8 C 0.2044(3) 0.71498(15) 0.52337(14) 0.0435(6) Uani 1 1 d DU .
O3_8 O 0.1119(2) 0.70468(12) 0.53477(14) 0.0578(5) Uani 1 1 d DU .
C4_8 C 0.4882(3) 0.68559(14) 0.47689(14) 0.0421(6) Uani 1 1 d DU .
O4_8 O 0.5578(2) 0.65765(11) 0.46388(14) 0.0522(4) Uani 1 1 d DU .
N5_8 N 0.2408(2) 0.72909(13) 0.47596(13) 0.0429(5) Uani 1 1 d DU .
C6_8 C 0.3531(3) 0.74209(15) 0.47588(15) 0.0437(6) Uani 1 1 d DU .
H6_8 H 0.3637 0.7763 0.4655 0.052 Uiso 1 1 calc R .
N7_8 N 0.4214(3) 0.71029(13) 0.44581(14) 0.0438(5) Uani 1 1 d DU .
C8_8 C 0.1664(4) 0.74192(16) 0.43178(19) 0.0463(7) Uani 1 1 d U .
H8A_8 H 0.1863 0.7736 0.4174 0.056 Uiso 1 1 calc R .
H8B_8 H 0.0924 0.7440 0.4453 0.056 Uiso 1 1 calc R .
C9_8 C 0.4275(3) 0.71320(17) 0.38600(17) 0.0437(6) Uani 1 1 d U .
H9A_8 H 0.4137 0.7466 0.3751 0.052 Uiso 1 1 calc R .
H9B_8 H 0.5011 0.7050 0.3749 0.052 Uiso 1 1 calc R .
N1_11 N -0.0218(5) 0.6286(3) 0.5109(3) 0.108(2) Uani 0.6244(19) 1 d PDU 1
H1_11 H -0.0704 0.6200 0.4861 0.161 Uiso 0.62 1 calc P 1
H2_11 H 0.0189 0.6531 0.4986 0.161 Uiso 0.62 1 calc P 1
H3_11 H -0.0565 0.6380 0.5406 0.161 Uiso 0.62 1 calc P 1
C1_11 C 0.0458(5) 0.5884(3) 0.5228(3) 0.096(2) Uani 0.6244(19) 1 d PDU 1
H4_11 H 0.0081 0.5585 0.5131 0.115 Uiso 0.6244(19) 1 calc PR 1
H5_11 H 0.0592 0.5875 0.5612 0.115 Uiso 0.6244(19) 1 calc PR 1
C2_11 C 0.1528(3) 0.59031(10) 0.49386(13) 0.0625(16) Uani 0.6244(19) 1 d PDU 1
C3_11 C 0.2444(3) 0.59869(10) 0.52288(18) 0.079(2) Uani 0.6244(19) 1 d PDU 1
H6_11 H 0.2397 0.6128 0.5568 0.095 Uiso 0.6244(19) 1 calc PR 1
C4_11 C 0.3430(4) 0.58639(14) 0.50223(15) 0.0765(18) Uani 0.6244(19) 1 d PDU 1
H7_11 H 0.4066 0.5921 0.5217 0.092 Uiso 0.6244(19) 1 calc PR 1
C5_11 C 0.3475(3) 0.56576(18) 0.45316(15) 0.0588(18) Uani 0.6244(19) 1 d PDU 1
C6_11 C 0.2572(3) 0.5571(2) 0.4229(2) 0.0684(19) Uani 0.6244(19) 1 d PDU 1
H8_11 H 0.2620 0.5429 0.3891 0.082 Uiso 0.6244(19) 1 calc PR 1
C7_11 C 0.1595(4) 0.57007(18) 0.44450(16) 0.0724(18) Uani 0.6244(19) 1 d PDU 1
H9_11 H 0.0960 0.5649 0.4248 0.087 Uiso 0.6244(19) 1 calc PR 1
N2_11 N 0.4486(4) 0.5649(2) 0.4256(3) 0.0817(17) Uani 0.6244(19) 1 d PDU 1
H2A_11 H 0.4858 0.5894 0.4138 0.098 Uiso 0.6244(19) 1 calc PR 1
N1_12 N -0.0677(4) 0.4380(2) 0.5599(3) 0.0759(17) Uani 0.6244(19) 1 d PDU 1
H1_12 H -0.0810 0.4477 0.5263 0.114 Uiso 0.62 1 calc P 1
H2_12 H -0.1206 0.4487 0.5814 0.114 Uiso 0.62 1 calc P 1
H3_12 H -0.0654 0.4055 0.5610 0.114 Uiso 0.62 1 calc P 1
C1_12 C 0.0359(4) 0.4577(2) 0.5774(3) 0.0596(18) Uani 0.6244(19) 1 d PDU 1
H4_12 H 0.0478 0.4493 0.6148 0.072 Uiso 0.6244(19) 1 calc PR 1
H5_12 H 0.0347 0.4930 0.5745 0.072 Uiso 0.6244(19) 1 calc PR 1
C2_12 C 0.1277(3) 0.43753(10) 0.54388(15) 0.0668(19) Uani 0.6244(19) 1 d PDU 1
C3_12 C 0.2214(3) 0.42232(10) 0.5675(2) 0.074(2) Uani 0.6244(19) 1 d PDU 1
H6_12 H 0.2247 0.4189 0.6046 0.089 Uiso 0.6244(19) 1 calc PR 1
C4_12 C 0.3100(4) 0.41205(14) 0.53706(14) 0.0792(19) Uani 0.6244(19) 1 d PDU 1
H7_12 H 0.3746 0.4016 0.5530 0.095 Uiso 0.6244(19) 1 calc PR 1
C5_12 C 0.3031(3) 0.41727(17) 0.48306(15) 0.0528(15) Uani 0.6244(19) 1 d PDU 1
C6_12 C 0.2109(3) 0.43250(19) 0.4579(2) 0.0739(18) Uani 0.6244(19) 1 d PDU 1
H8_12 H 0.2076 0.4361 0.4208 0.089 Uiso 0.6244(19) 1 calc PR 1
C7_12 C 0.1237(4) 0.44216(18) 0.48989(16) 0.0725(17) Uani 0.6244(19) 1 d PDU 1
H9_12 H 0.0588 0.4523 0.4740 0.087 Uiso 0.6244(19) 1 calc PR 1
N2_12 N 0.3954(4) 0.4030(2) 0.4518(2) 0.0777(15) Uani 0.6244(19) 1 d PDU 1
H2A_12 H 0.4192 0.3734 0.4501 0.093 Uiso 0.6244(19) 1 calc PR 1
O1_10 O 0.6712(3) 0.4551(2) 0.35040(11) 0.0819(13) Uani 0.6244(19) 1 d PDU 1
C1_10 C 0.5966(3) 0.4666(2) 0.37618(9) 0.0757(15) Uani 0.6244(19) 1 d PDU 1
N2_10 N 0.5648(3) 0.5111(2) 0.39148(16) 0.0644(13) Uani 0.6244(19) 1 d PDU 1
C3_10 C 0.4726(5) 0.5184(2) 0.4221(2) 0.0537(15) Uani 0.6244(19) 1 d PDU 1
N4_10 N 0.4126(4) 0.48324(17) 0.43785(19) 0.0517(10) Uani 0.6244(19) 1 d PDU 1
C5_10 C 0.4400(4) 0.4394(2) 0.4262(2) 0.0587(14) Uani 0.6244(19) 1 d PDU 1
N6_10 N 0.5295(4) 0.4295(2) 0.3933(2) 0.0724(14) Uani 0.6244(19) 1 d PDU 1
H6_10 H 0.5427 0.3999 0.3835 0.087 Uiso 0.6244(19) 1 calc PR 1
N1_21 N 0.5652(6) 0.4102(5) 0.5281(4) 0.108(2) Uani 0.3756(19) 1 d PDU 2
H1_21 H 0.6103 0.4324 0.5143 0.161 Uiso 0.38 1 calc P 2
H2_21 H 0.6017 0.3827 0.5346 0.161 Uiso 0.38 1 calc P 2
H3_21 H 0.5372 0.4215 0.5587 0.161 Uiso 0.38 1 calc P 2
C1_21 C 0.4783(5) 0.4006(6) 0.4907(4) 0.096(2) Uani 0.3756(19) 1 d PDU 2
H4_21 H 0.4774 0.3658 0.4831 0.115 Uiso 0.3756(19) 1 calc PR 2
H5_21 H 0.4948 0.4173 0.4573 0.115 Uiso 0.3756(19) 1 calc PR 2
C2_21 C 0.3665(4) 0.41551(10) 0.50846(16) 0.0625(16) Uani 0.3756(19) 1 d PDU 2
C3_21 C 0.2753(3) 0.40636(11) 0.4792(2) 0.079(2) Uani 0.3756(19) 1 d PDU 2
H6_21 H 0.2824 0.3977 0.4432 0.095 Uiso 0.3756(19) 1 calc PR 2
C4_21 C 0.1739(4) 0.40945(16) 0.50096(17) 0.0765(18) Uani 0.3756(19) 1 d PDU 2
H7_21 H 0.1124 0.4031 0.4803 0.092 Uiso 0.3756(19) 1 calc PR 2
C5_21 C 0.1641(4) 0.4220(2) 0.55326(18) 0.0588(18) Uani 0.3756(19) 1 d PDU 2
C6_21 C 0.2534(3) 0.4315(3) 0.5838(2) 0.0684(19) Uani 0.3756(19) 1 d PDU 2
H8_21 H 0.2462 0.4402 0.6197 0.082 Uiso 0.3756(19) 1 calc PR 2
C7_21 C 0.3533(4) 0.4279(2) 0.56078(19) 0.0724(18) Uani 0.3756(19) 1 d PDU 2
H9_21 H 0.4148 0.4342 0.5816 0.087 Uiso 0.3756(19) 1 calc PR 2
N2_21 N 0.0617(5) 0.4371(3) 0.5741(4) 0.0817(17) Uani 0.3756(19) 1 d PDU 2
H2A_21 H 0.0151 0.4140 0.5789 0.098 Uiso 0.3756(19) 1 calc PR 2
N1_22 N 0.5478(6) 0.5660(4) 0.4271(5) 0.0759(17) Uani 0.3756(19) 1 d PDU 2
H1_22 H 0.5879 0.5471 0.4484 0.114 Uiso 0.38 1 calc P 2
H2_22 H 0.5351 0.5944 0.4434 0.114 Uiso 0.38 1 calc P 2
H3_22 H 0.5836 0.5714 0.3965 0.114 Uiso 0.38 1 calc P 2
C1_22 C 0.4455(6) 0.5422(4) 0.4156(4) 0.0596(18) Uani 0.3756(19) 1 d PDU 2
H4_22 H 0.4542 0.5073 0.4205 0.072 Uiso 0.3756(19) 1 calc PR 2
H5_22 H 0.4264 0.5480 0.3784 0.072 Uiso 0.3756(19) 1 calc PR 2
C2_22 C 0.3545(3) 0.55974(10) 0.45067(17) 0.0668(19) Uani 0.3756(19) 1 d PDU 2
C3_22 C 0.2549(3) 0.57049(11) 0.4299(2) 0.074(2) Uani 0.3756(19) 1 d PDU 2
H6_22 H 0.2423 0.5675 0.3932 0.089 Uiso 0.3756(19) 1 calc PR 2
C4_22 C 0.1738(5) 0.58572(16) 0.46313(16) 0.0792(19) Uani 0.3756(19) 1 d PDU 2
H7_22 H 0.1054 0.5932 0.4491 0.095 Uiso 0.3756(19) 1 calc PR 2
C5_22 C 0.1923(3) 0.5901(2) 0.51663(17) 0.0528(15) Uani 0.3756(19) 1 d PDU 2
C6_22 C 0.2910(3) 0.5796(3) 0.5383(2) 0.0739(18) Uani 0.3756(19) 1 d PDU 2
H8_22 H 0.3038 0.5826 0.5750 0.089 Uiso 0.3756(19) 1 calc PR 2
C7_22 C 0.3704(5) 0.5644(2) 0.50406(18) 0.0725(17) Uani 0.3756(19) 1 d PDU 2
H9_22 H 0.4388 0.5570 0.5180 0.087 Uiso 0.3756(19) 1 calc PR 2
N2_22 N 0.1015(6) 0.5966(3) 0.5518(3) 0.0777(15) Uani 0.3756(19) 1 d PDU 2
H2A_22 H 0.0837 0.6257 0.5616 0.093 Uiso 0.3756(19) 1 calc PR 2
O1_20 O -0.1799(3) 0.5447(4) 0.65298(15) 0.0819(13) Uani 0.3756(19) 1 d PDU 2
C1_20 C -0.1047(3) 0.5326(3) 0.62759(12) 0.0757(15) Uani 0.3756(19) 1 d PDU 2
N2_20 N -0.0633(5) 0.4879(3) 0.6188(2) 0.0644(13) Uani 0.3756(19) 1 d PDU 2
C3_20 C 0.0270(6) 0.4809(3) 0.5872(3) 0.0537(15) Uani 0.3756(19) 1 d PDU 2
N4_20 N 0.0799(6) 0.5156(2) 0.5640(3) 0.0517(10) Uani 0.3756(19) 1 d PDU 2
C5_20 C 0.0438(6) 0.5592(3) 0.5700(3) 0.0587(14) Uani 0.3756(19) 1 d PDU 2
N6_20 N -0.0472(5) 0.5695(3) 0.6022(3) 0.0724(14) Uani 0.3756(19) 1 d PDU 2
H6_20 H -0.0678 0.5993 0.6062 0.087 Uiso 0.3756(19) 1 calc PR 2
O1W O 0.6332(4) 0.4933(2) 0.51873(18) 0.164(2) Uani 1 1 d U .
O2W O 0.2855(6) 0.3289(2) 0.8364(3) 0.213(3) Uani 1 1 d U .
O3W O -0.1474(4) 0.4968(2) 0.4774(2) 0.173(2) Uani 1 1 d U .
O4W O 0.1767(4) 0.6674(2) 0.1668(2) 0.1323(19) Uani 1 1 d U .
O5W O 0.7053(4) 0.3633(3) 0.5763(3) 0.216(3) Uani 1 1 d U .
O7W O 0.5106(5) 0.7843(2) 0.6765(3) 0.166(3) Uani 0.8587(15) 1 d PU .
O9W I -0.0947(5) 0.66452(19) 0.6278(3) 0.199(3) Uani 0.1413(15) 1 d PU .
O6W I -0.1736(3) 0.65887(15) 0.5943(2) 0.149(2) Uani 0.1439(14) 1 d PU .
O8W O -0.2236(4) 0.6405(3) 0.5096(4) 0.207(3) Uani 0.9354(12) 1 d PU .
O18W O 0.799(4) 0.609(2) 0.430(2) 0.086(8) Uani 0.0646(12) 1 d PU .
O17W O 0.7023(4) 0.5845(2) 0.3682(2) 0.1358(19) Uani 0.9354(12) 1 d PU .
O22W I 0.6948(7) 0.5405(4) 0.3540(4) 0.128(4) Uani 0.0646(12) 1 d PU .
O16W O 0.3903(8) 0.7733(3) 0.7457(4) 0.176(4) Uani 0.6218(10) 1 d PU .
O15W O 0.3290(7) 0.7069(4) 0.7534(4) 0.086(3) Uani 0.3782(10) 1 d PU .
O11W O 0.0359(6) 0.1917(4) 0.3564(4) 0.161(4) Uani 0.576(7) 1 d PU .
O14W O -0.0392(9) 0.2149(5) 0.2963(6) 0.166(5) Uani 0.424(7) 1 d PU .
O12W O 0.7728(12) 0.4259(6) 0.5092(5) 0.236(6) Uani 0.505(6) 1 d PU .
O13W O 0.2038(5) 0.1469(3) 0.4613(4) 0.090(3) Uani 0.495(6) 1 d PU .
O19W O 0.0081(5) 0.5702(3) 0.6640(3) 0.144(3) Uani 0.6244(19) 1 d PU .
O20W O -0.1951(4) 0.4723(3) 0.6454(2) 0.095(2) Uani 0.6244(19) 1 d PU .
O21W O -0.1715(4) 0.5420(3) 0.6219(3) 0.111(2) Uani 0.6244(19) 1 d PU .
O24W O -0.2961(10) 0.6591(4) 0.6744(5) 0.199(5) Uani 0.5184(13) 1 d PU .
O23W O 0.6478(10) 0.4327(5) 0.3812(6) 0.144(5) Uani 0.3756(19) 1 d PU .

loop_
_atom_site_aniso_label
_atom_site_aniso_U_11
_atom_site_aniso_U_22
_atom_site_aniso_U_33
_atom_site_aniso_U_23
_atom_site_aniso_U_13
_atom_site_aniso_U_12
I1 0.1031(5) 0.1030(6) 0.0791(4) -0.0332(4) 0.0273(4) -0.0035(4)
I2 0.1266(8) 0.0849(7) 0.1123(8) -0.0648(6) -0.0329(6) 0.0339(6)
I3 0.1068(4) 0.0444(2) 0.0447(2) -0.00513(19) 0.0027(6) -0.0317(3)
I4 0.0938(7) 0.0369(4) 0.0444(5) -0.0046(4) 0.0097(11) 0.0270(6)
N1_1 0.0378(10) 0.0480(11) 0.0535(12) -0.0152(9) -0.0030(9) -0.0011(8)
C1_1 0.0341(11) 0.0488(13) 0.0517(13) -0.0069(10) -0.0060(10) -0.0031(10)
N2_1 0.0288(9) 0.0458(10) 0.0480(11) -0.0143(9) -0.0050(8) -0.0030(8)
C3_1 0.0339(11) 0.0454(13) 0.0541(14) -0.0041(11) -0.0082(11) 0.0121(10)
O3_1 0.0371(8) 0.0587(10) 0.0645(10) -0.0111(8) 0.0054(8) 0.0042(8)
C4_1 0.0366(12) 0.0469(13) 0.0295(13) -0.0011(11) -0.0031(10) -0.0070(10)
O4_1 0.0315(8) 0.0574(9) 0.0520(10) -0.0014(8) 0.0031(7) 0.0016(7)
N5_1 0.0301(9) 0.0519(11) 0.0487(11) -0.0166(9) -0.0035(9) -0.0041(8)
C6_1 0.0361(12) 0.0478(13) 0.0495(13) -0.0061(10) -0.0045(10) -0.0012(11)
N7_1 0.0329(10) 0.0479(11) 0.0595(12) -0.0179(9) -0.0048(9) -0.0057(9)
C8_1 0.0297(11) 0.0489(13) 0.0527(15) -0.0096(11) -0.0081(11) -0.0007(10)
C9_1 0.0377(12) 0.0500(13) 0.0508(14) -0.0124(11) 0.0084(11) -0.0049(11)
N1_2 0.0273(9) 0.0443(10) 0.0440(10) -0.0065(8) 0.0037(8) -0.0005(8)
C1_2 0.0331(11) 0.0485(12) 0.0361(12) -0.0025(9) -0.0082(9) -0.0035(10)
N2_2 0.0290(9) 0.0423(10) 0.0468(10) -0.0059(8) 0.0031(8) -0.0011(8)
C3_2 0.0287(11) 0.0534(13) 0.0380(11) -0.0110(10) -0.0042(10) 0.0070(10)
O3_2 0.0404(9) 0.0648(10) 0.0631(10) -0.0093(8) 0.0120(8) -0.0018(8)
C4_2 0.0383(12) 0.0563(13) 0.0349(11) -0.0081(10) 0.0084(10) -0.0027(11)
O4_2 0.0327(8) 0.0628(10) 0.0722(11) -0.0118(9) 0.0020(8) 0.0053(7)
N5_2 0.0343(9) 0.0426(10) 0.0395(10) -0.0006(8) 0.0036(8) -0.0076(8)
C6_2 0.0358(11) 0.0463(12) 0.0311(11) -0.0057(9) -0.0008(9) 0.0017(10)
N7_2 0.0357(9) 0.0410(10) 0.0421(10) 0.0052(8) 0.0019(8) 0.0014(8)
C8_2 0.0395(12) 0.0509(13) 0.0472(13) 0.0084(11) -0.0027(10) -0.0075(11)
C9_2 0.0472(13) 0.0523(13) 0.0403(13) 0.0029(11) 0.0147(11) 0.0032(11)
N1_3 0.0319(9) 0.0496(11) 0.0492(11) 0.0087(8) 0.0012(9) 0.0036(9)
C1_3 0.0443(12) 0.0483(13) 0.0371(12) -0.0013(10) -0.0044(10) 0.0018(11)
N2_3 0.0381(10) 0.0449(10) 0.0449(10) 0.0037(8) 0.0075(8) 0.0038(8)
C3_3 0.0332(11) 0.0572(14) 0.0448(13) 0.0038(11) -0.0024(10) -0.0002(11)
O3_3 0.0407(9) 0.0725(11) 0.0549(10) 0.0117(8) 0.0140(8) 0.0047(8)
C4_3 0.0507(13) 0.0525(13) 0.0415(12) -0.0038(10) 0.0047(11) 0.0046(12)
O4_3 0.0387(9) 0.0696(11) 0.0698(11) 0.0057(9) 0.0040(8) 0.0069(8)
N5_3 0.0357(9) 0.0536(11) 0.0542(11) 0.0105(9) 0.0003(9) 0.0009(9)
C6_3 0.0503(13) 0.0401(12) 0.0488(13) 0.0068(10) -0.0088(11) -0.0085(11)
N7_3 0.0391(10) 0.0431(10) 0.0563(12) 0.0041(9) 0.0076(9) 0.0059(8)
C8_3 0.0357(12) 0.0688(16) 0.0549(15) 0.0188(13) 0.0010(11) -0.0066(12)
C9_3 0.0518(14) 0.0463(13) 0.0493(14) -0.0045(11) -0.0048(12) 0.0085(12)
N1_4 0.0420(10) 0.0548(11) 0.0484(11) 0.0096(9) 0.0009(9) 0.0038(9)
C1_4 0.0465(13) 0.0386(12) 0.0458(13) -0.0007(10) -0.0079(11) -0.0042(10)
N2_4 0.0393(10) 0.0479(11) 0.0471(11) 0.0043(9) 0.0035(9) 0.0051(9)
C3_4 0.0345(11) 0.0376(11) 0.0541(13) 0.0017(10) -0.0013(11) -0.0108(10)
O3_4 0.0399(8) 0.0476(9) 0.0691(11) 0.0040(8) 0.0130(8) 0.0022(7)
C4_4 0.0406(12) 0.0329(11) 0.0568(13) -0.0124(10) -0.0032(12) 0.0055(10)
O4_4 0.0362(8) 0.0658(11) 0.0715(11) -0.0145(9) 0.0092(8) 0.0042(8)
N5_4 0.0349(9) 0.0530(11) 0.0436(10) -0.0027(9) -0.0017(8) -0.0034(9)
C6_4 0.0422(12) 0.0410(13) 0.0478(12) -0.0028(10) -0.0056(10) -0.0066(10)
N7_4 0.0342(9) 0.0479(10) 0.0465(11) -0.0063(9) -0.0046(9) 0.0004(8)
C8_4 0.0333(12) 0.0596(14) 0.0381(13) -0.0032(11) -0.0064(11) -0.0098(11)
C9_4 0.0421(13) 0.0408(15) 0.0559(14) -0.0197(11) -0.0051(11) 0.0095(11)
N1_5 0.0288(9) 0.0458(10) 0.0480(11) -0.0143(9) -0.0050(8) -0.0030(8)
C1_5 0.0341(11) 0.0488(13) 0.0517(13) -0.0069(10) -0.0060(10) -0.0031(10)
N2_5 0.0378(10) 0.0480(11) 0.0535(12) -0.0152(9) -0.0030(9) -0.0011(8)
C3_5 0.0366(12) 0.0469(13) 0.0295(13) -0.0011(11) -0.0031(10) -0.0070(10)
O3_5 0.0315(8) 0.0574(9) 0.0520(10) -0.0014(8) 0.0031(7) 0.0016(7)
C4_5 0.0339(11) 0.0454(13) 0.0541(14) -0.0041(11) -0.0082(11) 0.0121(10)
O4_5 0.0371(8) 0.0587(10) 0.0645(10) -0.0111(8) 0.0054(8) 0.0042(8)
N5_5 0.0329(10) 0.0479(11) 0.0595(12) -0.0179(9) -0.0048(9) -0.0057(9)
C6_5 0.0361(12) 0.0478(13) 0.0495(13) -0.0061(10) -0.0045(10) -0.0012(11)
N7_5 0.0301(9) 0.0519(11) 0.0487(11) -0.0166(9) -0.0035(9) -0.0041(8)
C8_5 0.0377(12) 0.0500(13) 0.0508(14) -0.0124(11) 0.0084(11) -0.0049(11)
C9_5 0.0297(11) 0.0489(13) 0.0527(15) -0.0096(11) -0.0081(11) -0.0007(10)
N1_6 0.0290(9) 0.0423(10) 0.0468(10) -0.0059(8) 0.0031(8) -0.0011(8)
C1_6 0.0331(11) 0.0485(12) 0.0361(12) -0.0025(9) -0.0082(9) -0.0035(10)
N2_6 0.0273(9) 0.0443(10) 0.0440(10) -0.0065(8) 0.0037(8) -0.0005(8)
C3_6 0.0383(12) 0.0563(13) 0.0349(11) -0.0081(10) 0.0084(10) -0.0027(11)
O3_6 0.0327(8) 0.0628(10) 0.0722(11) -0.0118(9) 0.0020(8) 0.0053(7)
C4_6 0.0287(11) 0.0534(13) 0.0380(11) -0.0110(10) -0.0042(10) 0.0070(10)
O4_6 0.0404(9) 0.0648(10) 0.0631(10) -0.0093(8) 0.0120(8) -0.0018(8)
N5_6 0.0357(9) 0.0410(10) 0.0421(10) 0.0052(8) 0.0019(8) 0.0014(8)
C6_6 0.0358(11) 0.0463(12) 0.0311(11) -0.0057(9) -0.0008(9) 0.0017(10)
N7_6 0.0343(9) 0.0426(10) 0.0395(10) -0.0006(8) 0.0036(8) -0.0076(8)
C8_6 0.0472(13) 0.0523(13) 0.0403(13) 0.0029(11) 0.0147(11) 0.0032(11)
C9_6 0.0395(12) 0.0509(13) 0.0472(13) 0.0084(11) -0.0027(10) -0.0075(11)
N1_7 0.0381(10) 0.0449(10) 0.0449(10) 0.0037(8) 0.0075(8) 0.0038(8)
C1_7 0.0443(12) 0.0483(13) 0.0371(12) -0.0013(10) -0.0044(10) 0.0018(11)
N2_7 0.0319(9) 0.0496(11) 0.0492(11) 0.0087(8) 0.0012(9) 0.0036(9)
C3_7 0.0507(13) 0.0525(13) 0.0415(12) -0.0038(10) 0.0047(11) 0.0046(12)
O3_7 0.0387(9) 0.0696(11) 0.0698(11) 0.0057(9) 0.0040(8) 0.0069(8)
C4_7 0.0332(11) 0.0572(14) 0.0448(13) 0.0038(11) -0.0024(10) -0.0002(11)
O4_7 0.0407(9) 0.0725(11) 0.0549(10) 0.0117(8) 0.0140(8) 0.0047(8)
N5_7 0.0391(10) 0.0431(10) 0.0563(12) 0.0041(9) 0.0076(9) 0.0059(8)
C6_7 0.0503(13) 0.0401(12) 0.0488(13) 0.0068(10) -0.0088(11) -0.0085(11)
N7_7 0.0357(9) 0.0536(11) 0.0542(11) 0.0105(9) 0.0003(9) 0.0009(9)
C8_7 0.0518(14) 0.0463(13) 0.0493(14) -0.0045(11) -0.0048(12) 0.0085(12)
C9_7 0.0357(12) 0.0688(16) 0.0549(15) 0.0188(13) 0.0010(11) -0.0066(12)
N1_8 0.0393(10) 0.0479(11) 0.0471(11) 0.0043(9) 0.0035(9) 0.0051(9)
C1_8 0.0465(13) 0.0386(12) 0.0458(13) -0.0007(10) -0.0079(11) -0.0042(10)
N2_8 0.0420(10) 0.0548(11) 0.0484(11) 0.0096(9) 0.0009(9) 0.0038(9)
C3_8 0.0406(12) 0.0329(11) 0.0568(13) -0.0124(10) -0.0032(12) 0.0055(10)
O3_8 0.0362(8) 0.0658(11) 0.0715(11) -0.0145(9) 0.0092(8) 0.0042(8)
C4_8 0.0345(11) 0.0376(11) 0.0541(13) 0.0017(10) -0.0013(11) -0.0108(10)
O4_8 0.0399(8) 0.0476(9) 0.0691(11) 0.0040(8) 0.0130(8) 0.0022(7)
N5_8 0.0342(9) 0.0479(10) 0.0465(11) -0.0063(9) -0.0046(9) 0.0004(8)
C6_8 0.0422(12) 0.0410(13) 0.0478(12) -0.0028(10) -0.0056(10) -0.0066(10)
N7_8 0.0349(9) 0.0530(11) 0.0436(10) -0.0027(9) -0.0017(8) -0.0034(9)
C8_8 0.0421(13) 0.0408(15) 0.0559(14) -0.0197(11) -0.0051(11) 0.0095(11)
C9_8 0.0333(12) 0.0596(14) 0.0381(13) -0.0032(11) -0.0064(11) -0.0098(11)
N1_11 0.098(4) 0.119(5) 0.106(5) 0.025(4) 0.032(4) 0.025(4)
C1_11 0.092(4) 0.098(5) 0.097(5) -0.019(4) 0.036(4) 0.014(4)
C2_11 0.080(3) 0.062(3) 0.046(3) -0.007(3) 0.011(3) 0.011(3)
C3_11 0.096(4) 0.070(4) 0.071(4) -0.035(3) 0.004(3) -0.012(4)
C4_11 0.078(4) 0.080(4) 0.072(4) 0.008(3) -0.015(3) -0.016(3)
C5_11 0.058(3) 0.061(4) 0.058(3) 0.025(3) 0.012(3) -0.024(3)
C6_11 0.057(3) 0.090(4) 0.058(3) 0.001(3) 0.009(3) 0.026(3)
C7_11 0.067(3) 0.089(4) 0.061(3) -0.013(3) 0.004(3) 0.014(3)
N2_11 0.047(3) 0.078(3) 0.120(4) 0.040(3) 0.025(3) 0.011(2)
N1_12 0.052(3) 0.058(3) 0.118(4) 0.010(3) 0.013(3) 0.021(2)
C1_12 0.056(3) 0.038(3) 0.085(4) 0.027(3) 0.020(3) -0.008(3)
C2_12 0.065(3) 0.059(4) 0.076(4) -0.007(3) 0.013(3) -0.013(3)
C3_12 0.066(4) 0.072(4) 0.084(4) 0.004(3) 0.025(3) 0.014(3)
C4_12 0.090(4) 0.072(4) 0.076(4) 0.027(3) 0.043(3) 0.043(3)
C5_12 0.061(3) 0.024(2) 0.074(3) -0.031(2) 0.016(3) 0.003(2)
C6_12 0.060(3) 0.066(4) 0.096(4) -0.031(3) 0.005(3) -0.006(3)
C7_12 0.046(3) 0.080(4) 0.092(4) -0.040(3) 0.001(3) -0.005(3)
N2_12 0.072(3) 0.055(3) 0.106(4) -0.029(3) 0.030(3) 0.007(2)
O1_10 0.0410(19) 0.157(3) 0.047(2) -0.002(2) 0.0158(16) 0.003(2)
C1_10 0.055(3) 0.139(4) 0.033(2) 0.002(3) 0.009(2) 0.019(3)
N2_10 0.042(2) 0.110(3) 0.040(3) 0.024(2) 0.0187(19) 0.034(2)
C3_10 0.051(3) 0.076(4) 0.035(3) 0.026(3) 0.009(2) 0.001(3)
N4_10 0.050(2) 0.053(2) 0.052(2) -0.0023(19) 0.0076(19) 0.0020(19)
C5_10 0.032(3) 0.078(3) 0.066(3) -0.013(3) 0.011(2) -0.009(3)
N6_10 0.050(3) 0.103(3) 0.064(3) -0.028(2) 0.004(2) 0.016(2)
N1_21 0.098(4) 0.119(5) 0.106(5) 0.025(4) 0.032(4) 0.025(4)
C1_21 0.092(4) 0.098(5) 0.097(5) -0.019(4) 0.036(4) 0.014(4)
C2_21 0.080(3) 0.062(3) 0.046(3) -0.007(3) 0.011(3) 0.011(3)
C3_21 0.096(4) 0.070(4) 0.071(4) -0.035(3) 0.004(3) -0.012(4)
C4_21 0.078(4) 0.080(4) 0.072(4) 0.008(3) -0.015(3) -0.016(3)
C5_21 0.058(3) 0.061(4) 0.058(3) 0.025(3) 0.012(3) -0.024(3)
C6_21 0.057(3) 0.090(4) 0.058(3) 0.001(3) 0.009(3) 0.026(3)
C7_21 0.067(3) 0.089(4) 0.061(3) -0.013(3) 0.004(3) 0.014(3)
N2_21 0.047(3) 0.078(3) 0.120(4) 0.040(3) 0.025(3) 0.011(2)
N1_22 0.052(3) 0.058(3) 0.118(4) 0.010(3) 0.013(3) 0.021(2)
C1_22 0.056(3) 0.038(3) 0.085(4) 0.027(3) 0.020(3) -0.008(3)
C2_22 0.065(3) 0.059(4) 0.076(4) -0.007(3) 0.013(3) -0.013(3)
C3_22 0.066(4) 0.072(4) 0.084(4) 0.004(3) 0.025(3) 0.014(3)
C4_22 0.090(4) 0.072(4) 0.076(4) 0.027(3) 0.043(3) 0.043(3)
C5_22 0.061(3) 0.024(2) 0.074(3) -0.031(2) 0.016(3) 0.003(2)
C6_22 0.060(3) 0.066(4) 0.096(4) -0.031(3) 0.005(3) -0.006(3)
C7_22 0.046(3) 0.080(4) 0.092(4) -0.040(3) 0.001(3) -0.005(3)
N2_22 0.072(3) 0.055(3) 0.106(4) -0.029(3) 0.030(3) 0.007(2)
O1_20 0.0410(19) 0.157(3) 0.047(2) -0.002(2) 0.0158(16) 0.003(2)
C1_20 0.055(3) 0.139(4) 0.033(2) 0.002(3) 0.009(2) 0.019(3)
N2_20 0.042(2) 0.110(3) 0.040(3) 0.024(2) 0.0187(19) 0.034(2)
C3_20 0.051(3) 0.076(4) 0.035(3) 0.026(3) 0.009(2) 0.001(3)
N4_20 0.050(2) 0.053(2) 0.052(2) -0.0023(19) 0.0076(19) 0.0020(19)
C5_20 0.032(3) 0.078(3) 0.066(3) -0.013(3) 0.011(2) -0.009(3)
N6_20 0.050(3) 0.103(3) 0.064(3) -0.028(2) 0.004(2) 0.016(2)
O1W 0.145(4) 0.273(6) 0.073(3) -0.006(3) -0.038(3) 0.105(4)
O2W 0.257(7) 0.159(4) 0.224(5) 0.135(4) -0.086(5) 0.001(5)
O3W 0.126(4) 0.234(5) 0.157(4) -0.131(4) 0.007(4) 0.027(4)
O4W 0.100(3) 0.180(5) 0.117(4) 0.039(3) -0.025(3) -0.019(3)
O5W 0.088(3) 0.319(8) 0.240(6) -0.138(6) 0.062(4) -0.026(4)
O7W 0.162(5) 0.179(5) 0.156(5) -0.086(4) 0.054(4) -0.086(4)
O9W 0.184(5) 0.132(4) 0.282(7) -0.028(4) -0.036(5) 0.032(3)
O6W 0.108(3) 0.107(3) 0.232(5) -0.009(3) 0.015(3) -0.010(2)
O8W 0.087(4) 0.247(7) 0.288(8) -0.028(6) 0.031(5) -0.019(4)
O18W 0.080(12) 0.079(13) 0.098(13) 0.005(11) 0.059(11) 0.017(11)
O17W 0.118(3) 0.127(4) 0.163(4) 0.014(3) 0.067(3) -0.001(3)
O22W 0.095(5) 0.151(7) 0.139(7) 0.016(6) -0.029(5) -0.012(5)
O16W 0.191(7) 0.215(8) 0.122(6) 0.003(7) -0.031(6) -0.024(6)
O15W 0.070(5) 0.116(7) 0.072(5) -0.023(5) -0.015(5) 0.000(5)
O11W 0.098(5) 0.199(7) 0.185(8) -0.074(6) 0.036(5) -0.089(5)
O14W 0.116(7) 0.183(9) 0.198(10) 0.012(8) 0.055(7) -0.082(6)
O12W 0.267(11) 0.286(12) 0.156(10) -0.017(9) 0.025(9) 0.146(10)
O13W 0.049(4) 0.077(5) 0.145(7) -0.016(5) 0.051(4) -0.016(3)
O19W 0.106(4) 0.142(5) 0.185(6) 0.107(4) -0.074(4) -0.082(4)
O20W 0.035(3) 0.191(6) 0.060(4) 0.016(4) 0.018(3) 0.023(4)
O21W 0.037(3) 0.172(6) 0.123(5) -0.070(5) 0.017(3) -0.039(4)
O24W 0.290(10) 0.095(7) 0.211(8) -0.027(6) -0.200(7) 0.013(7)
O23W 0.109(8) 0.124(8) 0.199(11) 0.085(8) 0.062(8) -0.021(7)

loop_
_atom_type_symbol
_atom_type_description
_atom_type_scat_dispersion_real
_atom_type_scat_dispersion_imag
_atom_type_scat_source
C C 0.0033 0.0016 'International Tables Vol C Tables 4.2.6.8 and 6.1.1.4'
H H 0.0000 0.0000 'International Tables Vol C Tables 4.2.6.8 and 6.1.1.4'
N N 0.0061 0.0033 'International Tables Vol C Tables 4.2.6.8 and 6.1.1.4'
O O 0.0106 0.0060 'International Tables Vol C Tables 4.2.6.8 and 6.1.1.4'
I I -0.4742 1.8119 'International Tables Vol C Tables 4.2.6.8 and 6.1.1.4'

loop_
_geom_angle_atom_site_label_1
_geom_angle_atom_site_label_2
_geom_angle_atom_site_label_3
_geom_angle
C3_1 N1_1 C1_1 117.4(3)
C3_1 N1_1 C8_8 119.1(3)
C1_1 N1_1 C8_8 122.4(3)
N1_1 C1_1 N2_1 115.5(3)
N1_1 C1_1 C6_1 101.7(3)
N2_1 C1_1 C6_1 100.1(3)
C4_1 N2_1 C9_8 127.2(3)
C4_1 N2_1 C1_1 112.3(3)
C9_8 N2_1 C1_1 114.6(3)
O3_1 C3_1 N1_1 129.2(3)
O3_1 C3_1 N5_1 127.9(3)
N1_1 C3_1 N5_1 102.9(3)
O4_1 C4_1 N2_1 122.8(3)
O4_1 C4_1 N7_1 126.8(3)
N2_1 C4_1 N7_1 109.1(3)
C3_1 N5_1 C8_1 117.6(3)
C3_1 N5_1 C6_1 116.8(3)
C8_1 N5_1 C6_1 121.5(3)
N7_1 C6_1 N5_1 111.9(3)
N7_1 C6_1 C1_1 106.5(3)
N5_1 C6_1 C1_1 100.6(3)
C4_1 N7_1 C6_1 109.4(3)
C4_1 N7_1 C9_1 122.8(3)
C6_1 N7_1 C9_1 124.1(3)
N1_2 C8_1 N5_1 119.1(3)
N2_2 C9_1 N7_1 111.5(4)
C3_2 N1_2 C8_1 122.5(3)
C3_2 N1_2 C1_2 110.4(3)
C8_1 N1_2 C1_2 126.7(3)
N1_2 C1_2 N2_2 114.7(3)
N1_2 C1_2 C6_2 106.9(3)
N2_2 C1_2 C6_2 101.2(3)
C4_2 N2_2 C9_1 123.1(3)
C4_2 N2_2 C1_2 112.1(3)
C9_1 N2_2 C1_2 121.7(3)
O3_2 C3_2 N5_2 124.0(3)
O3_2 C3_2 N1_2 128.1(3)
N5_2 C3_2 N1_2 107.8(3)
O4_2 C4_2 N2_2 125.1(3)
O4_2 C4_2 N7_2 124.2(3)
N2_2 C4_2 N7_2 110.7(3)
C3_2 N5_2 C6_2 115.6(3)
C3_2 N5_2 C8_2 119.4(3)
C6_2 N5_2 C8_2 117.9(3)
N7_2 C6_2 N5_2 110.8(3)
N7_2 C6_2 C1_2 106.5(3)
N5_2 C6_2 C1_2 98.5(3)
C4_2 N7_2 C9_2 122.5(3)
C4_2 N7_2 C6_2 108.8(3)
C9_2 N7_2 C6_2 121.7(3)
N1_3 C8_2 N5_2 115.3(3)
N2_3 C9_2 N7_2 114.7(3)
C3_3 N1_3 C8_2 121.7(3)
C3_3 N1_3 C1_3 113.5(3)
C8_2 N1_3 C1_3 122.2(3)
N2_3 C1_3 N1_3 116.7(3)
N2_3 C1_3 C6_3 102.1(3)
N1_3 C1_3 C6_3 103.0(3)
C4_3 N2_3 C9_2 120.5(3)
C4_3 N2_3 C1_3 113.1(3)
C9_2 N2_3 C1_3 121.2(3)
O3_3 C3_3 N1_3 128.0(3)
O3_3 C3_3 N5_3 124.9(3)
N1_3 C3_3 N5_3 106.7(3)
O4_3 C4_3 N7_3 124.9(4)
O4_3 C4_3 N2_3 126.7(4)
N7_3 C4_3 N2_3 108.3(3)
C3_3 N5_3 C8_3 122.4(3)
C3_3 N5_3 C6_3 112.6(3)
C8_3 N5_3 C6_3 121.7(3)
N7_3 C6_3 N5_3 113.8(3)
N7_3 C6_3 C1_3 105.6(3)
N5_3 C6_3 C1_3 104.1(3)
C4_3 N7_3 C6_3 110.4(3)
C4_3 N7_3 C9_3 123.5(3)
C6_3 N7_3 C9_3 123.5(3)
N5_3 C8_3 N1_4 112.3(3)
N7_3 C9_3 N2_4 109.6(3)
C3_4 N1_4 C1_4 111.1(3)
C3_4 N1_4 C8_3 123.3(3)
C1_4 N1_4 C8_3 122.6(3)
N1_4 C1_4 N2_4 108.4(3)
N1_4 C1_4 C6_4 105.4(3)
N2_4 C1_4 C6_4 104.0(3)
C4_4 N2_4 C1_4 110.8(3)
C4_4 N2_4 C9_3 120.8(3)
C1_4 N2_4 C9_3 124.1(3)
O3_4 C3_4 N5_4 124.7(3)
O3_4 C3_4 N1_4 127.3(3)
N5_4 C3_4 N1_4 107.9(3)
O4_4 C4_4 N7_4 125.8(3)
O4_4 C4_4 N2_4 125.1(3)
N7_4 C4_4 N2_4 108.8(3)
C8_4 N5_4 C3_4 118.0(3)
C8_4 N5_4 C6_4 127.6(3)
C3_4 N5_4 C6_4 113.6(3)
N7_4 C6_4 N5_4 112.5(3)
N7_4 C6_4 C1_4 104.1(3)
N5_4 C6_4 C1_4 101.6(3)
C4_4 N7_4 C9_4 122.6(3)
C4_4 N7_4 C6_4 110.9(3)
C9_4 N7_4 C6_4 123.3(3)
N5_4 C8_4 N1_5 110.8(3)
N2_5 C9_4 N7_4 117.8(4)
C3_5 N1_5 C1_5 111.3(3)
C3_5 N1_5 C8_4 116.2(3)
C1_5 N1_5 C8_4 129.5(3)
N2_5 C1_5 N1_5 112.2(3)
N2_5 C1_5 C6_5 105.3(3)
N1_5 C1_5 C6_5 106.5(3)
C9_4 N2_5 C4_5 125.7(3)
C9_4 N2_5 C1_5 125.1(3)
C4_5 N2_5 C1_5 107.9(3)
O3_5 C3_5 N5_5 123.4(3)
O3_5 C3_5 N1_5 129.8(3)
N5_5 C3_5 N1_5 106.3(3)
O4_5 C4_5 N2_5 122.8(3)
O4_5 C4_5 N7_5 123.4(3)
N2_5 C4_5 N7_5 113.8(3)
C3_5 N5_5 C8_5 122.7(3)
C3_5 N5_5 C6_5 115.7(3)
C8_5 N5_5 C6_5 121.5(3)
N7_5 C6_5 N5_5 118.5(3)
N7_5 C6_5 C1_5 105.2(3)
N5_5 C6_5 C1_5 99.9(3)
C4_5 N7_5 C9_5 125.4(3)
C4_5 N7_5 C6_5 107.7(3)
C9_5 N7_5 C6_5 123.0(3)
N5_5 C8_5 N1_6 115.5(4)
N7_5 C9_5 N2_6 109.0(3)
C3_6 N1_6 C1_6 112.0(3)
C3_6 N1_6 C8_5 120.1(3)
C1_6 N1_6 C8_5 122.6(3)
N2_6 C1_6 N1_6 114.0(3)
N2_6 C1_6 C6_6 99.6(3)
N1_6 C1_6 C6_6 103.9(3)
C4_6 N2_6 C1_6 114.0(3)
C4_6 N2_6 C9_5 123.9(3)
C1_6 N2_6 C9_5 120.8(3)
O3_6 C3_6 N1_6 125.1(3)
O3_6 C3_6 N5_6 128.0(4)
N1_6 C3_6 N5_6 106.9(3)
O4_6 C4_6 N2_6 122.4(3)
O4_6 C4_6 N7_6 127.4(3)
N2_6 C4_6 N7_6 110.1(3)
C3_6 N5_6 C6_6 113.1(3)
C3_6 N5_6 C8_6 120.3(3)
C6_6 N5_6 C8_6 123.8(3)
N5_6 C6_6 N7_6 116.3(3)
N5_6 C6_6 C1_6 102.9(3)
N7_6 C6_6 C1_6 109.2(3)
C4_6 N7_6 C9_6 123.4(3)
C4_6 N7_6 C6_6 107.1(3)
C9_6 N7_6 C6_6 124.6(3)
N5_6 C8_6 N1_7 111.8(4)
N7_6 C9_6 N2_7 111.7(4)
C3_7 N1_7 C1_7 111.1(3)
C3_7 N1_7 C8_6 120.4(3)
C1_7 N1_7 C8_6 122.6(3)
N2_7 C1_7 N1_7 110.0(3)
N2_7 C1_7 C6_7 104.6(3)
N1_7 C1_7 C6_7 104.9(3)
C4_7 N2_7 C1_7 108.8(3)
C4_7 N2_7 C9_6 121.1(3)
C1_7 N2_7 C9_6 120.9(3)
O3_7 C3_7 N5_7 126.4(4)
O3_7 C3_7 N1_7 126.1(4)
N5_7 C3_7 N1_7 107.5(3)
O4_7 C4_7 N7_7 126.0(4)
O4_7 C4_7 N2_7 122.2(4)
N7_7 C4_7 N2_7 110.8(3)
C3_7 N5_7 C6_7 114.1(3)
C3_7 N5_7 C8_7 120.2(3)
C6_7 N5_7 C8_7 123.0(3)
N7_7 C6_7 N5_7 114.0(3)
N7_7 C6_7 C1_7 103.7(3)
N5_7 C6_7 C1_7 101.8(3)
C4_7 N7_7 C6_7 110.6(3)
C4_7 N7_7 C9_7 123.2(3)
C6_7 N7_7 C9_7 122.3(4)
N1_8 C8_7 N5_7 116.9(4)
N2_8 C9_7 N7_7 112.5(4)
C8_7 N1_8 C3_8 121.2(3)
C8_7 N1_8 C1_8 124.9(3)
C3_8 N1_8 C1_8 113.8(3)
N1_8 C1_8 N2_8 120.1(3)
N1_8 C1_8 C6_8 102.6(3)
N2_8 C1_8 C6_8 101.5(3)
C4_8 N2_8 C9_7 122.6(4)
C4_8 N2_8 C1_8 113.8(3)
C9_7 N2_8 C1_8 122.5(4)
O3_8 C3_8 N5_8 126.8(4)
O3_8 C3_8 N1_8 125.8(4)
N5_8 C3_8 N1_8 107.0(3)
O4_8 C4_8 N7_8 128.1(4)
O4_8 C4_8 N2_8 123.1(4)
N7_8 C4_8 N2_8 108.7(3)
C3_8 N5_8 C6_8 113.7(3)
C3_8 N5_8 C8_8 121.9(3)
C6_8 N5_8 C8_8 122.6(3)
N7_8 C6_8 N5_8 114.7(3)
N7_8 C6_8 C1_8 104.0(3)
N5_8 C6_8 C1_8 102.7(3)
C4_8 N7_8 C6_8 111.8(3)
C4_8 N7_8 C9_8 125.7(3)
C6_8 N7_8 C9_8 121.5(3)
N5_8 C8_8 N1_1 110.7(3)
N2_1 C9_8 N7_8 114.4(4)
N1_11 C1_11 C2_11 112.7(6)
C7_11 C2_11 C3_11 120.3(4)
C7_11 C2_11 C1_11 118.5(4)
C3_11 C2_11 C1_11 118.4(4)
C2_11 C3_11 C4_11 119.6(4)
C5_11 C4_11 C3_11 119.0(4)
C4_11 C5_11 C6_11 122.8(4)
C4_11 C5_11 N2_11 118.8(4)
C6_11 C5_11 N2_11 116.2(4)
C7_11 C6_11 C5_11 116.9(4)
C2_11 C7_11 C6_11 121.4(4)
C3_10 N2_11 C5_11 104.1(5)
N1_12 C1_12 C2_12 110.6(5)
C7_12 C2_12 C3_12 119.5(4)
C7_12 C2_12 C1_12 119.3(4)
C3_12 C2_12 C1_12 120.3(4)
C4_12 C3_12 C2_12 120.0(4)
C3_12 C4_12 C5_12 118.9(4)
C4_12 C5_12 C6_12 122.8(4)
C4_12 C5_12 N2_12 117.5(4)
C6_12 C5_12 N2_12 119.6(4)
C5_12 C6_12 C7_12 116.4(4)
C2_12 C7_12 C6_12 122.4(4)
C5_10 N2_12 C5_12 113.0(5)
O1_10 C1_10 N2_10 129.4(6)
O1_10 C1_10 N6_10 116.3(6)
N2_10 C1_10 N6_10 114.3(4)
C1_10 N2_10 C3_10 122.0(5)
N4_10 C3_10 N2_11 125.8(5)
N4_10 C3_10 N2_10 122.3(5)
N2_11 C3_10 N2_10 111.2(5)
C3_10 N4_10 C5_10 119.2(5)
N4_10 C5_10 N2_12 119.7(5)
N4_10 C5_10 N6_10 121.4(5)
N2_12 C5_10 N6_10 118.0(5)
C1_10 N6_10 C5_10 120.6(5)
N1_21 C1_21 C2_21 115.8(7)
C7_21 C2_21 C3_21 117.6(5)
C7_21 C2_21 C1_21 117.5(5)
C3_21 C2_21 C1_21 123.0(5)
C4_21 C3_21 C2_21 121.8(5)
C5_21 C4_21 C3_21 118.8(5)
C4_21 C5_21 C6_21 121.1(5)
C4_21 C5_21 N2_21 120.3(6)
C6_21 C5_21 N2_21 116.8(5)
C7_21 C6_21 C5_21 118.5(5)
C6_21 C7_21 C2_21 122.1(5)
C3_20 N2_21 C5_21 130.1(8)
N1_22 C1_22 C2_22 112.8(7)
C7_22 C2_22 C3_22 118.9(5)
C7_22 C2_22 C1_22 119.9(5)
C3_22 C2_22 C1_22 121.2(5)
C2_22 C3_22 C4_22 119.5(5)
C5_22 C4_22 C3_22 120.2(5)
C6_22 C5_22 C4_22 121.5(5)
C6_22 C5_22 N2_22 118.5(5)
C4_22 C5_22 N2_22 118.9(5)
C5_22 C6_22 C7_22 117.0(5)
C2_22 C7_22 C6_22 123.0(5)
C5_20 N2_22 C5_22 122.0(7)
O1_20 C1_20 N2_20 130.3(8)
O1_20 C1_20 N6_20 116.2(8)
N2_20 C1_20 N6_20 113.5(5)
C1_20 N2_20 C3_20 121.7(6)
N4_20 C3_20 N2_21 113.5(7)
N4_20 C3_20 N2_20 124.1(7)
N2_21 C3_20 N2_20 122.1(7)
C5_20 N4_20 C3_20 117.5(7)
N4_20 C5_20 N2_22 119.7(7)
N4_20 C5_20 N6_20 121.9(7)
N2_22 C5_20 N6_20 117.8(7)
C1_20 N6_20 C5_20 121.3(6)

loop_
_geom_bond_atom_site_label_1
_geom_bond_atom_site_label_2
_geom_bond_distance
_geom_bond_site_symmetry_2
I1 O15W 2.004(10) .
I2 O24W 0.989(11) 3_565
I2 O16W 2.808(10) .
I2 O9W 3.182(7) 3_565
I2 O6W 3.235(5) 3_565
I2 O14W 3.284(15) 2_565
I3 I4 0.7226(10) .
N1_1 C3_1 1.353(4) .
N1_1 C1_1 1.449(4) .
N1_1 C8_8 1.574(5) .
C1_1 N2_1 1.460(4) .
C1_1 C6_1 1.549(4) .
N2_1 C4_1 1.348(4) .
N2_1 C9_8 1.437(5) .
C3_1 O3_1 1.213(4) .
C3_1 N5_1 1.354(4) .
C4_1 O4_1 1.223(3) .
C4_1 N7_1 1.367(4) .
N5_1 C8_1 1.432(5) .
N5_1 C6_1 1.469(4) .
C6_1 N7_1 1.424(4) .
N7_1 C9_1 1.452(5) .
C8_1 N1_2 1.400(5) .
C9_1 N2_2 1.418(5) .
N1_2 C3_2 1.363(4) .
N1_2 C1_2 1.448(4) .
C1_2 N2_2 1.471(4) .
C1_2 C6_2 1.562(4) .
N2_2 C4_2 1.370(4) .
C3_2 O3_2 1.226(3) .
C3_2 N5_2 1.360(4) .
O3_2 O22W 2.770(9) 1_455
O3_2 O18W 2.86(5) 1_455
O3_2 O17W 2.865(6) 1_455
C4_2 O4_2 1.240(3) .
C4_2 N7_2 1.383(4) .
N5_2 C6_2 1.462(4) .
N5_2 C8_2 1.518(5) .
C6_2 N7_2 1.452(4) .
N7_2 C9_2 1.404(5) .
C8_2 N1_3 1.382(5) .
C9_2 N2_3 1.387(5) .
N1_3 C3_3 1.374(4) .
N1_3 C1_3 1.452(4) .
C1_3 N2_3 1.439(4) .
C1_3 C6_3 1.523(4) .
N2_3 C4_3 1.371(4) .
C3_3 O3_3 1.230(4) .
C3_3 N5_3 1.375(4) .
O3_3 O12W 2.741(13) 1_455
O3_3 O3W 2.905(6) .
O3_3 O13W 2.961(7) 3_455
C4_3 O4_3 1.216(3) .
C4_3 N7_3 1.362(4) .
O4_3 O11W 2.914(8) 3
O4_3 O14W 2.945(12) 3
N5_3 C8_3 1.431(6) .
N5_3 C6_3 1.452(4) .
C6_3 N7_3 1.451(4) .
N7_3 C9_3 1.453(5) .
C8_3 N1_4 1.499(5) .
C9_3 N2_4 1.525(5) .
N1_4 C3_4 1.366(4) .
N1_4 C1_4 1.443(4) .
C1_4 N2_4 1.449(4) .
C1_4 C6_4 1.530(4) .
N2_4 C4_4 1.376(4) .
C3_4 O3_4 1.233(4) .
C3_4 N5_4 1.363(4) .
C4_4 O4_4 1.231(4) .
C4_4 N7_4 1.369(4) .
N5_4 C8_4 1.359(5) .
N5_4 C6_4 1.448(4) .
C6_4 N7_4 1.445(4) .
N7_4 C9_4 1.402(5) .
C8_4 N1_5 1.480(5) .
C9_4 N2_5 1.328(5) .
N1_5 C3_5 1.381(4) .
N1_5 C1_5 1.449(4) .
C1_5 N2_5 1.446(4) .
C1_5 C6_5 1.544(5) .
N2_5 C4_5 1.371(4) .
C3_5 O3_5 1.220(3) .
C3_5 N5_5 1.380(4) .
O3_5 O4W 2.924(6) 2_565
C4_5 O4_5 1.227(4) .
C4_5 N7_5 1.378(4) .
O4_5 O5W 2.861(6) .
N5_5 C8_5 1.445(6) .
N5_5 C6_5 1.454(4) .
C6_5 N7_5 1.446(4) .
N7_5 C9_5 1.444(5) .
C8_5 N1_6 1.469(5) .
C9_5 N2_6 1.503(5) .
N1_6 C3_6 1.366(4) .
N1_6 C1_6 1.442(4) .
C1_6 N2_6 1.437(4) .
C1_6 C6_6 1.525(4) .
N2_6 C4_6 1.365(4) .
C3_6 O3_6 1.207(3) .
C3_6 N5_6 1.376(4) .
O3_6 O19W 2.815(7) .
C4_6 O4_6 1.216(4) .
C4_6 N7_6 1.369(4) .
O4_6 O20W 2.901(6) 1_655
N5_6 C6_6 1.435(4) .
N5_6 C8_6 1.479(6) .
C6_6 N7_6 1.442(4) .
N7_6 C9_6 1.375(5) .
C8_6 N1_7 1.502(6) .
C9_6 N2_7 1.487(6) .
N1_7 C3_7 1.382(4) .
N1_7 C1_7 1.458(4) .
C1_7 N2_7 1.453(4) .
C1_7 C6_7 1.548(4) .
N2_7 C4_7 1.371(4) .
C3_7 O3_7 1.217(4) .
C3_7 N5_7 1.370(4) .
O3_7 O19W 2.624(7) .
O3_7 O7W 2.939(7) 3_465
C4_7 O4_7 1.218(4) .
C4_7 N7_7 1.369(4) .
N5_7 C6_7 1.447(4) .
N5_7 C8_7 1.486(6) .
C6_7 N7_7 1.433(4) .
N7_7 C9_7 1.450(6) .
C8_7 N1_8 1.362(6) .
C9_7 N2_8 1.406(6) .
N1_8 C3_8 1.364(4) .
N1_8 C1_8 1.441(4) .
C1_8 N2_8 1.441(4) .
C1_8 C6_8 1.547(5) .
N2_8 C4_8 1.351(4) .
C3_8 O3_8 1.227(4) .
C3_8 N5_8 1.348(4) .
C4_8 O4_8 1.216(4) .
C4_8 N7_8 1.342(4) .
N5_8 C6_8 1.452(4) .
N5_8 C8_8 1.502(6) .
C6_8 N7_8 1.451(4) .
N7_8 C9_8 1.525(6) .
N1_11 C1_11 1.438(8) .
C1_11 C2_11 1.530(6) .
C2_11 C7_11 1.379(4) .
C2_11 C3_11 1.383(4) .
C3_11 C4_11 1.384(4) .
C4_11 C5_11 1.376(4) .
C5_11 C6_11 1.388(4) .
C5_11 N2_11 1.447(5) .
C6_11 C7_11 1.388(4) .
N2_11 C3_10 1.337(7) .
N1_12 C1_12 1.478(7) .
C1_12 C2_12 1.538(6) .
C2_12 C7_12 1.380(4) .
C2_12 C3_12 1.384(4) .
C3_12 C4_12 1.383(4) .
C4_12 C5_12 1.383(4) .
C5_12 C6_12 1.387(4) .
C5_12 N2_12 1.457(5) .
C6_12 C7_12 1.387(4) .
N2_12 C5_10 1.331(7) .
O1_10 O23W 1.046(12) .
O1_10 C1_10 1.184(4) .
O1_10 O22W 2.405(13) .
C1_10 O23W 1.151(14) .
C1_10 N2_10 1.364(7) .
C1_10 N6_10 1.404(7) .
C1_10 O22W 2.468(12) .
N2_10 C3_10 1.407(6) .
N2_10 O22W 2.056(11) .
N2_10 O23W 2.441(14) .
C3_10 N4_10 1.301(6) .
N4_10 C5_10 1.307(6) .
C5_10 N6_10 1.426(6) .
N1_21 C1_21 1.470(9) .
C1_21 C2_21 1.529(7) .
C2_21 C7_21 1.384(4) .
C2_21 C3_21 1.387(4) .
C3_21 C4_21 1.387(4) .
C4_21 C5_21 1.380(4) .
C5_21 C6_21 1.387(4) .
C5_21 N2_21 1.451(6) .
C6_21 C7_21 1.384(4) .
N2_21 C3_20 1.340(8) .
N1_22 C1_22 1.473(8) .
C1_22 C2_22 1.526(7) .
C2_22 C7_22 1.378(4) .
C2_22 C3_22 1.387(4) .
C3_22 C4_22 1.388(4) .
C4_22 C5_22 1.385(4) .
C5_22 C6_22 1.385(4) .
C5_22 N2_22 1.458(6) .
C6_22 C7_22 1.388(4) .
N2_22 C5_20 1.352(8) .
O1_20 O21W 0.802(8) .
O1_20 C1_20 1.191(5) .
O1_20 O20W 2.042(13) .
O1_20 O19W 2.474(8) .
C1_20 O21W 0.888(7) .
C1_20 N2_20 1.372(8) .
C1_20 N6_20 1.414(8) .
C1_20 O19W 1.989(8) .
C1_20 O20W 2.079(11) .
N2_20 C3_20 1.400(8) .
N2_20 O20W 1.835(8) .
N2_20 O21W 2.031(10) .
C3_20 N4_20 1.315(8) .
N4_20 C5_20 1.311(8) .
C5_20 N6_20 1.430(8) .
C5_20 O19W 2.450(11) .
O1W O12W 2.583(14) .
O1W O3W 2.941(6) 1_655
O2W O17W 2.557(9) 2_665
O2W O18W 3.13(6) 2_665
O3W O1W 2.941(6) 1_455
O3W O18W 3.43(6) 1_455
O4W O5W 2.866(9) 2_664
O4W O3_5 2.924(6) 2_564
O5W O12W 2.585(18) .
O5W O4W 2.866(9) 2_665
O5W O13W 2.937(12) 3
O7W O3_7 2.939(7) 3_565
O7W O6W 3.493(9) 3_565
O9W O24W 2.789(16) .
O9W O19W 3.077(9) .
O9W I2 3.182(7) 3_465
O9W O16W 3.471(12) 3_465
O9W O8W 3.476(11) .
O6W O24W 2.549(15) .
O6W I2 3.234(5) 3_465
O6W O21W 3.343(9) .
O6W O7W 3.493(9) 3_465
O18W O3_2 2.86(5) 1_655
O18W O22W 3.02(7) .
O18W O2W 3.13(6) 2_664
O18W O3W 3.43(6) 1_655
O17W O2W 2.557(9) 2_664
O17W O3_2 2.865(6) 1_655
O22W O3_2 2.771(9) 1_655
O22W O23W 3.147(16) .
O16W O14W 2.792(15) 4
O16W O9W 3.471(12) 3_565
O15W O14W 2.857(15) 4
O15W O11W 3.146(14) 4
O11W O4_3 2.913(8) 3_455
O11W O15W 3.146(14) 4_544
O14W O16W 2.792(15) 4_544
O14W O15W 2.857(15) 4_544
O14W O4_3 2.945(12) 3_455
O14W I2 3.284(15) 2_564
O12W O13W 2.523(18) 3
O12W O3_3 2.741(13) 1_655
O13W O12W 2.523(18) 3_455
O13W O5W 2.937(12) 3_455
O13W O3_3 2.961(7) 3
O13W O23W 3.096(15) 3_455
O19W O21W 2.612(8) .
O20W O4_6 2.901(6) 1_455
O23W O13W 3.096(15) 3

loop_
_geom_hbond_atom_site_label_D
_geom_hbond_atom_site_label_H
_geom_hbond_atom_site_label_A
_geom_hbond_distance_DH
_geom_hbond_distance_HA
_geom_hbond_distance_DA
_geom_hbond_angle_DHA
_geom_hbond_site_symmetry_A
N1_11 H1_11 O18W 0.91 2.19 3.10(7) 171.3 1_455
N1_11 H2_11 O3_8 0.91 2.07 2.774(8) 133.4 .
N1_11 H2_11 O3_1 0.91 2.36 2.885(8) 116.3 .
N1_11 H1_11 O8W 0.91 2.09 2.549(9) 110.1 .
N1_11 H3_11 O6W 0.91 2.09 2.971(9) 163.6 .
N1_11 H3_11 O9W 0.91 2.39 3.267(11) 163.1 .
N2_11 H2A_11 O4_1 0.88 2.39 2.980(7) 124.2 .
N2_11 H2A_11 O4_8 0.88 2.47 3.089(7) 128.3 .
N1_12 H1_12 O3W 0.91 2.03 2.844(10) 148.1 .
N1_12 H2_12 O20W 0.91 1.99 2.863(9) 160.6 .
N1_12 H3_12 O3_4 0.91 1.89 2.764(7) 161.2 .
N2_12 H2A_12 O4_4 0.88 2.27 3.048(7) 147.1 .
N6_10 H6_10 O11W 0.88 2.65 3.518(13) 167.2 3
N1_21 H1_21 O1W 0.91 1.73 2.487(15) 138.4 .
N1_21 H1_21 O12W 0.91 2.05 2.679(18) 125.5 .
N1_21 H2_21 O5W 0.91 1.76 2.509(12) 137.7 .
N1_21 H2_21 O13W 0.91 2.41 2.907(13) 114.7 3
N1_21 H3_21 O4_6 0.91 2.27 3.055(12) 144.2 .
N2_21 H2A_21 O3_5 0.88 2.43 2.881(11) 112.0 .
N2_21 H2A_21 O3_4 0.88 2.45 3.201(10) 143.4 .
N1_22 H1_22 O1W 0.91 2.40 3.272(13) 159.8 .
N1_22 H2_22 O4_8 0.91 1.86 2.730(11) 158.1 .
N1_22 H3_22 O17W 0.91 1.69 2.500(11) 146.4 .
N1_22 H3_22 O22W 0.91 1.96 2.711(15) 138.4 .
N2_22 H2A_22 O3_8 0.88 2.34 3.056(9) 139.0 .
N6_20 H6_20 O9W 0.88 1.93 2.801(10) 168.2 .
N6_20 H6_20 O6W 0.88 2.15 2.966(9) 154.1 .

loop_
_geom_torsion_atom_site_label_1
_geom_torsion_atom_site_label_2
_geom_torsion_atom_site_label_3
_geom_torsion_atom_site_label_4
_geom_torsion
C3_1 N1_1 C1_1 N2_1 -107.8(4)
C8_8 N1_1 C1_1 N2_1 84.8(4)
C3_1 N1_1 C1_1 C6_1 -0.4(4)
C8_8 N1_1 C1_1 C6_1 -167.8(3)
N1_1 C1_1 N2_1 C4_1 119.6(4)
C6_1 C1_1 N2_1 C4_1 11.4(4)
N1_1 C1_1 N2_1 C9_8 -85.5(4)
C6_1 C1_1 N2_1 C9_8 166.2(3)
C1_1 N1_1 C3_1 O3_1 -175.9(4)
C8_8 N1_1 C3_1 O3_1 -8.1(7)
C1_1 N1_1 C3_1 N5_1 5.1(5)
C8_8 N1_1 C3_1 N5_1 172.9(3)
C9_8 N2_1 C4_1 O4_1 24.1(6)
C1_1 N2_1 C4_1 O4_1 175.1(4)
C9_8 N2_1 C4_1 N7_1 -168.2(4)
C1_1 N2_1 C4_1 N7_1 -17.2(4)
O3_1 C3_1 N5_1 C8_1 14.9(6)
N1_1 C3_1 N5_1 C8_1 -166.1(3)
O3_1 C3_1 N5_1 C6_1 172.6(4)
N1_1 C3_1 N5_1 C6_1 -8.4(4)
C3_1 N5_1 C6_1 N7_1 120.8(4)
C8_1 N5_1 C6_1 N7_1 -82.4(4)
C3_1 N5_1 C6_1 C1_1 8.1(4)
C8_1 N5_1 C6_1 C1_1 164.9(3)
N1_1 C1_1 C6_1 N7_1 -120.8(3)
N2_1 C1_1 C6_1 N7_1 -1.9(4)
N1_1 C1_1 C6_1 N5_1 -4.1(4)
N2_1 C1_1 C6_1 N5_1 114.8(3)
O4_1 C4_1 N7_1 C6_1 -177.6(4)
N2_1 C4_1 N7_1 C6_1 15.3(4)
O4_1 C4_1 N7_1 C9_1 -18.5(6)
N2_1 C4_1 N7_1 C9_1 174.5(4)
N5_1 C6_1 N7_1 C4_1 -116.7(3)
C1_1 C6_1 N7_1 C4_1 -7.8(4)
N5_1 C6_1 N7_1 C9_1 84.4(5)
C1_1 C6_1 N7_1 C9_1 -166.6(4)
C3_1 N5_1 C8_1 N1_2 -120.2(4)
C6_1 N5_1 C8_1 N1_2 83.1(5)
C4_1 N7_1 C9_1 N2_2 116.0(4)
C6_1 N7_1 C9_1 N2_2 -87.9(5)
N5_1 C8_1 N1_2 C3_2 112.1(4)
N5_1 C8_1 N1_2 C1_2 -76.0(5)
C3_2 N1_2 C1_2 N2_2 -115.1(3)
C8_1 N1_2 C1_2 N2_2 72.2(5)
C3_2 N1_2 C1_2 C6_2 -3.8(4)
C8_1 N1_2 C1_2 C6_2 -176.5(3)
N7_1 C9_1 N2_2 C4_2 -112.4(4)
N7_1 C9_1 N2_2 C1_2 88.9(4)
N1_2 C1_2 N2_2 C4_2 116.0(4)
C6_2 C1_2 N2_2 C4_2 1.4(4)
N1_2 C1_2 N2_2 C9_1 -83.2(4)
C6_2 C1_2 N2_2 C9_1 162.2(3)
C8_1 N1_2 C3_2 O3_2 -1.9(6)
C1_2 N1_2 C3_2 O3_2 -174.9(4)
C8_1 N1_2 C3_2 N5_2 -178.5(3)
C1_2 N1_2 C3_2 N5_2 8.4(4)
C9_1 N2_2 C4_2 O4_2 12.6(7)
C1_2 N2_2 C4_2 O4_2 173.1(4)
C9_1 N2_2 C4_2 N7_2 -166.8(4)
C1_2 N2_2 C4_2 N7_2 -6.3(5)
O3_2 C3_2 N5_2 C6_2 172.7(4)
N1_2 C3_2 N5_2 C6_2 -10.4(4)
O3_2 C3_2 N5_2 C8_2 22.8(6)
N1_2 C3_2 N5_2 C8_2 -160.4(3)
C3_2 N5_2 C6_2 N7_2 118.8(3)
C8_2 N5_2 C6_2 N7_2 -90.8(4)
C3_2 N5_2 C6_2 C1_2 7.5(4)
C8_2 N5_2 C6_2 C1_2 157.9(3)
N1_2 C1_2 C6_2 N7_2 -116.8(3)
N2_2 C1_2 C6_2 N7_2 3.6(4)
N1_2 C1_2 C6_2 N5_2 -2.0(3)
N2_2 C1_2 C6_2 N5_2 118.4(3)
O4_2 C4_2 N7_2 C9_2 -19.6(7)
N2_2 C4_2 N7_2 C9_2 159.8(4)
O4_2 C4_2 N7_2 C6_2 -170.8(4)
N2_2 C4_2 N7_2 C6_2 8.6(5)
N5_2 C6_2 N7_2 C4_2 -113.5(3)
C1_2 C6_2 N7_2 C4_2 -7.4(4)
N5_2 C6_2 N7_2 C9_2 95.0(4)
C1_2 C6_2 N7_2 C9_2 -158.9(3)
C3_2 N5_2 C8_2 N1_3 -132.7(4)
C6_2 N5_2 C8_2 N1_3 78.1(5)
C4_2 N7_2 C9_2 N2_3 130.9(4)
C6_2 N7_2 C9_2 N2_3 -81.5(5)
N5_2 C8_2 N1_3 C3_3 124.2(4)
N5_2 C8_2 N1_3 C1_3 -75.5(5)
C3_3 N1_3 C1_3 N2_3 -110.2(4)
C8_2 N1_3 C1_3 N2_3 88.1(5)
C3_3 N1_3 C1_3 C6_3 0.7(4)
C8_2 N1_3 C1_3 C6_3 -161.0(4)
N7_2 C9_2 N2_3 C4_3 -130.0(4)
N7_2 C9_2 N2_3 C1_3 77.3(5)
N1_3 C1_3 N2_3 C4_3 116.6(4)
C6_3 C1_3 N2_3 C4_3 5.1(4)
N1_3 C1_3 N2_3 C9_2 -88.8(5)
C6_3 C1_3 N2_3 C9_2 159.7(4)
C8_2 N1_3 C3_3 O3_3 -9.2(7)
C1_3 N1_3 C3_3 O3_3 -171.0(4)
C8_2 N1_3 C3_3 N5_3 163.5(4)
C1_3 N1_3 C3_3 N5_3 1.7(4)
C9_2 N2_3 C4_3 O4_3 21.1(7)
C1_3 N2_3 C4_3 O4_3 175.9(4)
C9_2 N2_3 C4_3 N7_3 -161.8(4)
C1_3 N2_3 C4_3 N7_3 -7.0(5)
O3_3 C3_3 N5_3 C8_3 9.8(6)
N1_3 C3_3 N5_3 C8_3 -163.1(4)
O3_3 C3_3 N5_3 C6_3 169.4(4)
N1_3 C3_3 N5_3 C6_3 -3.6(4)
C3_3 N5_3 C6_3 N7_3 118.4(4)
C8_3 N5_3 C6_3 N7_3 -81.9(5)
C3_3 N5_3 C6_3 C1_3 4.0(4)
C8_3 N5_3 C6_3 C1_3 163.7(3)
N2_3 C1_3 C6_3 N7_3 -1.4(4)
N1_3 C1_3 C6_3 N7_3 -122.8(3)
N2_3 C1_3 C6_3 N5_3 118.7(3)
N1_3 C1_3 C6_3 N5_3 -2.7(4)
O4_3 C4_3 N7_3 C6_3 -177.1(4)
N2_3 C4_3 N7_3 C6_3 5.8(5)
O4_3 C4_3 N7_3 C9_3 -14.8(7)
N2_3 C4_3 N7_3 C9_3 168.1(4)
N5_3 C6_3 N7_3 C4_3 -116.2(4)
C1_3 C6_3 N7_3 C4_3 -2.6(4)
N5_3 C6_3 N7_3 C9_3 81.6(5)
C1_3 C6_3 N7_3 C9_3 -164.8(4)
C3_3 N5_3 C8_3 N1_4 -112.9(4)
C6_3 N5_3 C8_3 N1_4 89.4(5)
C4_3 N7_3 C9_3 N2_4 114.2(4)
C6_3 N7_3 C9_3 N2_4 -85.8(5)
N5_3 C8_3 N1_4 C3_4 109.8(4)
N5_3 C8_3 N1_4 C1_4 -91.4(5)
C3_4 N1_4 C1_4 N2_4 -116.5(3)
C8_3 N1_4 C1_4 N2_4 82.5(4)
C3_4 N1_4 C1_4 C6_4 -5.6(4)
C8_3 N1_4 C1_4 C6_4 -166.7(3)
N1_4 C1_4 N2_4 C4_4 117.5(3)
C6_4 C1_4 N2_4 C4_4 5.8(4)
N1_4 C1_4 N2_4 C9_3 -85.8(4)
C6_4 C1_4 N2_4 C9_3 162.4(4)
N7_3 C9_3 N2_4 C4_4 -114.0(4)
N7_3 C9_3 N2_4 C1_4 91.5(4)
C1_4 N1_4 C3_4 O3_4 -174.8(4)
C8_3 N1_4 C3_4 O3_4 -13.9(7)
C1_4 N1_4 C3_4 N5_4 4.1(4)
C8_3 N1_4 C3_4 N5_4 165.0(4)
C1_4 N2_4 C4_4 O4_4 174.7(4)
C9_3 N2_4 C4_4 O4_4 17.1(6)
C1_4 N2_4 C4_4 N7_4 -11.4(5)
C9_3 N2_4 C4_4 N7_4 -169.0(4)
O3_4 C3_4 N5_4 C8_4 7.5(6)
N1_4 C3_4 N5_4 C8_4 -171.4(4)
O3_4 C3_4 N5_4 C6_4 178.3(4)
N1_4 C3_4 N5_4 C6_4 -0.6(4)
C8_4 N5_4 C6_4 N7_4 -82.2(5)
C3_4 N5_4 C6_4 N7_4 108.0(4)
C8_4 N5_4 C6_4 C1_4 167.0(4)
C3_4 N5_4 C6_4 C1_4 -2.7(4)
N1_4 C1_4 C6_4 N7_4 -112.2(3)
N2_4 C1_4 C6_4 N7_4 1.7(4)
N1_4 C1_4 C6_4 N5_4 4.8(4)
N2_4 C1_4 C6_4 N5_4 118.7(3)
O4_4 C4_4 N7_4 C9_4 -13.3(7)
N2_4 C4_4 N7_4 C9_4 172.9(4)
O4_4 C4_4 N7_4 C6_4 -173.6(4)
N2_4 C4_4 N7_4 C6_4 12.6(5)
N5_4 C6_4 N7_4 C4_4 -117.8(4)
C1_4 C6_4 N7_4 C4_4 -8.6(4)
N5_4 C6_4 N7_4 C9_4 82.1(5)
C1_4 C6_4 N7_4 C9_4 -168.7(3)
C3_4 N5_4 C8_4 N1_5 -112.7(4)
C6_4 N5_4 C8_4 N1_5 78.0(5)
C4_4 N7_4 C9_4 N2_5 115.4(5)
C6_4 N7_4 C9_4 N2_5 -86.8(5)
N5_4 C8_4 N1_5 C3_5 119.1(4)
N5_4 C8_4 N1_5 C1_5 -82.2(5)
C3_5 N1_5 C1_5 N2_5 -118.7(4)
C8_4 N1_5 C1_5 N2_5 81.7(5)
C3_5 N1_5 C1_5 C6_5 -4.1(4)
C8_4 N1_5 C1_5 C6_5 -163.6(4)
N7_4 C9_4 N2_5 C4_5 -113.5(5)
N7_4 C9_4 N2_5 C1_5 81.3(5)
N1_5 C1_5 N2_5 C9_4 -74.6(5)
C6_5 C1_5 N2_5 C9_4 170.0(4)
N1_5 C1_5 N2_5 C4_5 117.9(4)
C6_5 C1_5 N2_5 C4_5 2.5(4)
C1_5 N1_5 C3_5 O3_5 -170.6(4)
C8_4 N1_5 C3_5 O3_5 -8.0(6)
C1_5 N1_5 C3_5 N5_5 1.7(4)
C8_4 N1_5 C3_5 N5_5 164.2(3)
C9_4 N2_5 C4_5 O4_5 6.6(7)
C1_5 N2_5 C4_5 O4_5 174.0(4)
C9_4 N2_5 C4_5 N7_5 -172.4(4)
C1_5 N2_5 C4_5 N7_5 -5.0(5)
O3_5 C3_5 N5_5 C8_5 -2.4(7)
N1_5 C3_5 N5_5 C8_5 -175.3(4)
O3_5 C3_5 N5_5 C6_5 174.6(4)
N1_5 C3_5 N5_5 C6_5 1.7(5)
C3_5 N5_5 C6_5 N7_5 109.4(4)
C8_5 N5_5 C6_5 N7_5 -73.6(5)
C3_5 N5_5 C6_5 C1_5 -3.9(4)
C8_5 N5_5 C6_5 C1_5 173.1(4)
N2_5 C1_5 C6_5 N7_5 0.5(4)
N1_5 C1_5 C6_5 N7_5 -118.7(3)
N2_5 C1_5 C6_5 N5_5 123.8(3)
N1_5 C1_5 C6_5 N5_5 4.5(4)
O4_5 C4_5 N7_5 C9_5 -15.4(7)
N2_5 C4_5 N7_5 C9_5 163.6(4)
O4_5 C4_5 N7_5 C6_5 -173.6(4)
N2_5 C4_5 N7_5 C6_5 5.4(5)
N5_5 C6_5 N7_5 C4_5 -113.8(4)
C1_5 C6_5 N7_5 C4_5 -3.4(4)
N5_5 C6_5 N7_5 C9_5 87.3(5)
C1_5 C6_5 N7_5 C9_5 -162.3(4)
C3_5 N5_5 C8_5 N1_6 -107.6(4)
C6_5 N5_5 C8_5 N1_6 75.6(5)
C4_5 N7_5 C9_5 N2_6 115.0(4)
C6_5 N7_5 C9_5 N2_6 -89.9(5)
N5_5 C8_5 N1_6 C3_6 120.1(4)
N5_5 C8_5 N1_6 C1_6 -87.6(5)
C3_6 N1_6 C1_6 N2_6 -118.3(4)
C8_5 N1_6 C1_6 N2_6 87.3(5)
C3_6 N1_6 C1_6 C6_6 -11.0(4)
C8_5 N1_6 C1_6 C6_6 -165.3(4)
N1_6 C1_6 N2_6 C4_6 108.9(4)
C6_6 C1_6 N2_6 C4_6 -1.2(4)
N1_6 C1_6 N2_6 C9_5 -83.9(4)
C6_6 C1_6 N2_6 C9_5 166.1(3)
N7_5 C9_5 N2_6 C4_6 -109.0(4)
N7_5 C9_5 N2_6 C1_6 85.0(4)
C1_6 N1_6 C3_6 O3_6 -171.0(4)
C8_5 N1_6 C3_6 O3_6 -15.9(7)
C1_6 N1_6 C3_6 N5_6 9.0(5)
C8_5 N1_6 C3_6 N5_6 164.0(4)
C1_6 N2_6 C4_6 O4_6 176.3(4)
C9_5 N2_6 C4_6 O4_6 9.5(6)
C1_6 N2_6 C4_6 N7_6 -0.1(5)
C9_5 N2_6 C4_6 N7_6 -166.9(3)
O3_6 C3_6 N5_6 C6_6 177.0(5)
N1_6 C3_6 N5_6 C6_6 -3.0(5)
O3_6 C3_6 N5_6 C8_6 15.1(7)
N1_6 C3_6 N5_6 C8_6 -164.8(4)
C3_6 N5_6 C6_6 N7_6 115.8(4)
C8_6 N5_6 C6_6 N7_6 -83.1(5)
C3_6 N5_6 C6_6 C1_6 -3.6(4)
C8_6 N5_6 C6_6 C1_6 157.5(4)
N2_6 C1_6 C6_6 N5_6 126.2(3)
N1_6 C1_6 C6_6 N5_6 8.3(4)
N2_6 C1_6 C6_6 N7_6 2.0(4)
N1_6 C1_6 C6_6 N7_6 -115.8(3)
O4_6 C4_6 N7_6 C9_6 -18.4(7)
N2_6 C4_6 N7_6 C9_6 157.7(4)
O4_6 C4_6 N7_6 C6_6 -174.7(4)
N2_6 C4_6 N7_6 C6_6 1.4(4)
N5_6 C6_6 N7_6 C4_6 -118.1(4)
C1_6 C6_6 N7_6 C4_6 -2.2(4)
N5_6 C6_6 N7_6 C9_6 86.0(5)
C1_6 C6_6 N7_6 C9_6 -158.1(4)
C3_6 N5_6 C8_6 N1_7 -122.7(4)
C6_6 N5_6 C8_6 N1_7 77.5(5)
C4_6 N7_6 C9_6 N2_7 125.6(4)
C6_6 N7_6 C9_6 N2_7 -82.3(5)
N5_6 C8_6 N1_7 C3_7 128.3(4)
N5_6 C8_6 N1_7 C1_7 -81.3(5)
C3_7 N1_7 C1_7 N2_7 -117.4(4)
C8_6 N1_7 C1_7 N2_7 89.8(4)
C3_7 N1_7 C1_7 C6_7 -5.4(4)
C8_6 N1_7 C1_7 C6_7 -158.2(4)
N1_7 C1_7 N2_7 C4_7 121.3(4)
C6_7 C1_7 N2_7 C4_7 9.2(4)
N1_7 C1_7 N2_7 C9_6 -91.5(4)
C6_7 C1_7 N2_7 C9_6 156.4(3)
N7_6 C9_6 N2_7 C4_7 -130.5(4)
N7_6 C9_6 N2_7 C1_7 86.3(5)
C1_7 N1_7 C3_7 O3_7 -172.6(4)
C8_6 N1_7 C3_7 O3_7 -19.2(7)
C1_7 N1_7 C3_7 N5_7 8.3(5)
C8_6 N1_7 C3_7 N5_7 161.8(4)
C1_7 N2_7 C4_7 O4_7 177.5(4)
C9_6 N2_7 C4_7 O4_7 30.4(6)
C1_7 N2_7 C4_7 N7_7 -13.2(5)
C9_6 N2_7 C4_7 N7_7 -160.4(4)
O3_7 C3_7 N5_7 C6_7 172.8(4)
N1_7 C3_7 N5_7 C6_7 -8.1(5)
O3_7 C3_7 N5_7 C8_7 10.8(7)
N1_7 C3_7 N5_7 C8_7 -170.1(4)
C3_7 N5_7 C6_7 N7_7 115.5(4)
C8_7 N5_7 C6_7 N7_7 -83.1(5)
C3_7 N5_7 C6_7 C1_7 4.5(5)
C8_7 N5_7 C6_7 C1_7 166.0(4)
N2_7 C1_7 C6_7 N7_7 -2.2(4)
N1_7 C1_7 C6_7 N7_7 -118.0(3)
N2_7 C1_7 C6_7 N5_7 116.3(3)
N1_7 C1_7 C6_7 N5_7 0.6(4)
O4_7 C4_7 N7_7 C6_7 -179.4(4)
N2_7 C4_7 N7_7 C6_7 11.9(5)
O4_7 C4_7 N7_7 C9_7 -21.1(7)
N2_7 C4_7 N7_7 C9_7 170.1(4)
N5_7 C6_7 N7_7 C4_7 -115.3(4)
C1_7 C6_7 N7_7 C4_7 -5.5(4)
N5_7 C6_7 N7_7 C9_7 86.2(5)
C1_7 C6_7 N7_7 C9_7 -164.0(4)
C3_7 N5_7 C8_7 N1_8 -120.3(5)
C6_7 N5_7 C8_7 N1_8 79.4(5)
C4_7 N7_7 C9_7 N2_8 118.9(4)
C6_7 N7_7 C9_7 N2_8 -85.3(5)
N5_7 C8_7 N1_8 C3_8 109.5(5)
N5_7 C8_7 N1_8 C1_8 -73.8(6)
C8_7 N1_8 C1_8 N2_8 76.6(6)
C3_8 N1_8 C1_8 N2_8 -106.5(4)
C8_7 N1_8 C1_8 C6_8 -171.9(4)
C3_8 N1_8 C1_8 C6_8 5.0(5)
N7_7 C9_7 N2_8 C4_8 -110.3(5)
N7_7 C9_7 N2_8 C1_8 82.5(5)
N1_8 C1_8 N2_8 C4_8 109.8(4)
C6_8 C1_8 N2_8 C4_8 -2.2(4)
N1_8 C1_8 N2_8 C9_7 -82.0(5)
C6_8 C1_8 N2_8 C9_7 166.0(4)
C8_7 N1_8 C3_8 O3_8 -1.2(7)
C1_8 N1_8 C3_8 O3_8 -178.2(4)
C8_7 N1_8 C3_8 N5_8 172.3(4)
C1_8 N1_8 C3_8 N5_8 -4.7(5)
C9_7 N2_8 C4_8 O4_8 10.2(7)
C1_8 N2_8 C4_8 O4_8 178.3(4)
C9_7 N2_8 C4_8 N7_8 -166.4(4)
C1_8 N2_8 C4_8 N7_8 1.8(5)
O3_8 C3_8 N5_8 C6_8 175.7(4)
N1_8 C3_8 N5_8 C6_8 2.3(5)
O3_8 C3_8 N5_8 C8_8 10.4(7)
N1_8 C3_8 N5_8 C8_8 -163.0(4)
C3_8 N5_8 C6_8 N7_8 112.9(4)
C8_8 N5_8 C6_8 N7_8 -81.9(5)
C3_8 N5_8 C6_8 C1_8 0.7(4)
C8_8 N5_8 C6_8 C1_8 165.9(3)
N1_8 C1_8 C6_8 N7_8 -123.0(3)
N2_8 C1_8 C6_8 N7_8 1.7(4)
N1_8 C1_8 C6_8 N5_8 -3.2(4)
N2_8 C1_8 C6_8 N5_8 121.5(3)
O4_8 C4_8 N7_8 C6_8 -176.8(4)
N2_8 C4_8 N7_8 C6_8 -0.5(5)
O4_8 C4_8 N7_8 C9_8 -8.0(7)
N2_8 C4_8 N7_8 C9_8 168.3(4)
N5_8 C6_8 N7_8 C4_8 -112.2(4)
C1_8 C6_8 N7_8 C4_8 -0.8(4)
N5_8 C6_8 N7_8 C9_8 78.5(5)
C1_8 C6_8 N7_8 C9_8 -170.2(3)
C3_8 N5_8 C8_8 N1_1 -110.4(4)
C6_8 N5_8 C8_8 N1_1 85.6(5)
C3_1 N1_1 C8_8 N5_8 108.2(4)
C1_1 N1_1 C8_8 N5_8 -84.6(5)
C4_1 N2_1 C9_8 N7_8 -117.1(4)
C1_1 N2_1 C9_8 N7_8 92.5(4)
C4_8 N7_8 C9_8 N2_1 100.3(5)
C6_8 N7_8 C9_8 N2_1 -91.9(5)
N1_11 C1_11 C2_11 C7_11 -88.7(7)
N1_11 C1_11 C2_11 C3_11 110.4(6)
C7_11 C2_11 C3_11 C4_11 -0.4(2)
C1_11 C2_11 C3_11 C4_11 160.2(4)
C2_11 C3_11 C4_11 C5_11 -0.4(2)
C3_11 C4_11 C5_11 C6_11 0.7(5)
C3_11 C4_11 C5_11 N2_11 163.2(4)
C4_11 C5_11 C6_11 C7_11 -0.2(6)
N2_11 C5_11 C6_11 C7_11 -163.2(5)
C3_11 C2_11 C7_11 C6_11 0.8(5)
C1_11 C2_11 C7_11 C6_11 -159.7(5)
C5_11 C6_11 C7_11 C2_11 -0.5(6)
C4_11 C5_11 N2_11 C3_10 115.0(5)
C6_11 C5_11 N2_11 C3_10 -81.3(6)
N1_12 C1_12 C2_12 C7_12 54.8(6)
N1_12 C1_12 C2_12 C3_12 -136.1(5)
C7_12 C2_12 C3_12 C4_12 0.2(2)
C1_12 C2_12 C3_12 C4_12 -168.9(4)
C2_12 C3_12 C4_12 C5_12 0.0(2)
C3_12 C4_12 C5_12 C6_12 0.1(5)
C3_12 C4_12 C5_12 N2_12 -175.8(4)
C4_12 C5_12 C6_12 C7_12 -0.4(6)
N2_12 C5_12 C6_12 C7_12 175.4(5)
C3_12 C2_12 C7_12 C6_12 -0.6(5)
C1_12 C2_12 C7_12 C6_12 168.6(5)
C5_12 C6_12 C7_12 C2_12 0.7(6)
C4_12 C5_12 N2_12 C5_10 -116.2(6)
C6_12 C5_12 N2_12 C5_10 67.7(7)
O1_10 C1_10 N2_10 C3_10 179.5(3)
N6_10 C1_10 N2_10 C3_10 0.5(4)
C5_11 N2_11 C3_10 N4_10 3.6(8)
C5_11 N2_11 C3_10 N2_10 174.3(4)
C1_10 N2_10 C3_10 N4_10 0.3(6)
C1_10 N2_10 C3_10 N2_11 -170.7(5)
N2_11 C3_10 N4_10 C5_10 171.7(6)
N2_10 C3_10 N4_10 C5_10 2.0(8)
C3_10 N4_10 C5_10 N2_12 164.1(6)
C3_10 N4_10 C5_10 N6_10 -5.0(8)
C5_12 N2_12 C5_10 N4_10 12.2(8)
C5_12 N2_12 C5_10 N6_10 -178.4(4)
O1_10 C1_10 N6_10 C5_10 177.5(3)
N2_10 C1_10 N6_10 C5_10 -3.3(5)
N4_10 C5_10 N6_10 C1_10 5.8(7)
N2_12 C5_10 N6_10 C1_10 -163.4(5)
N1_21 C1_21 C2_21 C7_21 -12.1(15)
N1_21 C1_21 C2_21 C3_21 -176.0(9)
C7_21 C2_21 C3_21 C4_21 0.1(3)
C1_21 C2_21 C3_21 C4_21 164.0(8)
C2_21 C3_21 C4_21 C5_21 0.0(3)
C3_21 C4_21 C5_21 C6_21 0.2(6)
C3_21 C4_21 C5_21 N2_21 164.6(6)
C4_21 C5_21 C6_21 C7_21 -0.3(8)
N2_21 C5_21 C6_21 C7_21 -165.3(7)
C5_21 C6_21 C7_21 C2_21 0.4(8)
C3_21 C2_21 C7_21 C6_21 -0.3(6)
C1_21 C2_21 C7_21 C6_21 -165.1(8)
C4_21 C5_21 N2_21 C3_20 -105.3(11)
C6_21 C5_21 N2_21 C3_20 59.8(13)
N1_22 C1_22 C2_22 C7_22 -45.8(11)
N1_22 C1_22 C2_22 C3_22 135.1(8)
C7_22 C2_22 C3_22 C4_22 0.0(3)
C1_22 C2_22 C3_22 C4_22 179.1(6)
C2_22 C3_22 C4_22 C5_22 0.0(3)
C3_22 C4_22 C5_22 C6_22 0.1(6)
C3_22 C4_22 C5_22 N2_22 -167.6(6)
C4_22 C5_22 C6_22 C7_22 -0.1(7)
N2_22 C5_22 C6_22 C7_22 167.7(6)
C3_22 C2_22 C7_22 C6_22 -0.1(6)
C1_22 C2_22 C7_22 C6_22 -179.2(6)
C5_22 C6_22 C7_22 C2_22 0.1(7)
C6_22 C5_22 N2_22 C5_20 -84.1(10)
C4_22 C5_22 N2_22 C5_20 84.0(10)
O1_20 C1_20 N2_20 C3_20 179.9(3)
N6_20 C1_20 N2_20 C3_20 -0.3(5)
C5_21 N2_21 C3_20 N4_20 22.0(15)
C5_21 N2_21 C3_20 N2_20 -163.6(8)
C1_20 N2_20 C3_20 N4_20 0.6(8)
C1_20 N2_20 C3_20 N2_21 -173.2(8)
N2_21 C3_20 N4_20 C5_20 172.7(8)
N2_20 C3_20 N4_20 C5_20 -1.6(10)
C3_20 N4_20 C5_20 N2_22 172.8(8)
C3_20 N4_20 C5_20 N6_20 2.3(10)
C5_22 N2_22 C5_20 N4_20 12.3(13)
C5_22 N2_22 C5_20 N6_20 -176.8(6)
O1_20 C1_20 N6_20 C5_20 -179.2(4)
N2_20 C1_20 N6_20 C5_20 1.0(6)
N4_20 C5_20 N6_20 C1_20 -2.1(9)
N2_22 C5_20 N6_20 C1_20 -172.8(7)
